data_4331589
loop_
_publ_author_name
'Nyman, May'
'Celestian, Aaron J.'
'Parise, John B.'
'Holland, Gregory P.'
'Alam, Todd M.'

_publ_section_title
;
 Solid-State Structural Characterization of a Rigid Framework of Lacunary
 Heteropolyniobates
;
_journal_issue 3
_journal_name_full 'Inorganic Chemistry'
_journal_page_first 1043
_journal_page_last 1052
_journal_paper_doi 10.1021/ic051155g
_journal_volume 45
_journal_year 2006
_chemical_formula_moiety '15(Na+), Nb9 O40 P4, 22(H2 O)'
_chemical_formula_sum 'Na15 Nb9 O62 P4'
_chemical_formula_weight 2296.92
_chemical_melting_point ?
_chemical_name_common 'A-type trivacant alpha-Keggin ion'
_chemical_name_systematic
; 
 Lacunary Keggin Ion 
;
_space_group_IT_number 2
_symmetry_cell_setting 1
_symmetry_space_group_name_Hall '-P 1'
_symmetry_space_group_name_H-M 'P -1'
_atom_sites_solution_hydrogens none
_atom_sites_solution_primary direct
_atom_sites_solution_secondary difmap
_audit_creation_method SHELXL-97
_cell_angle_alpha 93.12(3)
_cell_angle_beta 99.78(3)
_cell_angle_gamma 119.84(3)
_cell_formula_units_Z 2
_cell_length_a 12.242(2)
_cell_length_b 12.291(3)
_cell_length_c 22.056(4)
_cell_measurement_reflns_used 7522
_cell_measurement_temperature 293(2)
_cell_measurement_theta_max 31.19
_cell_measurement_theta_min 2.61
_cell_volume 2799.1(14)
_computing_cell_refinement DENZO
_computing_data_reduction DENZO
_computing_structure_refinement 'SHELXL-97 (Sheldrick, 1997)'
_computing_structure_solution 'SHELXS-97 (Sheldrick, 1990)'
_diffrn_ambient_temperature 293(2)
_diffrn_measured_fraction_theta_full 0.905
_diffrn_measured_fraction_theta_max 0.905
_diffrn_measurement_device_type MAR345
_diffrn_radiation_monochromator graphite
_diffrn_radiation_source 'fine-focus sealed tube'
_diffrn_radiation_type synchrotron
_diffrn_radiation_wavelength 0.92200
_diffrn_reflns_av_R_equivalents 0.0000
_diffrn_reflns_av_sigmaI/netI 0.0211
_diffrn_reflns_limit_h_max 0
_diffrn_reflns_limit_h_min -13
_diffrn_reflns_limit_k_max 12
_diffrn_reflns_limit_k_min -11
_diffrn_reflns_limit_l_max 24
_diffrn_reflns_limit_l_min -24
_diffrn_reflns_number 7522
_diffrn_reflns_theta_full 31.19
_diffrn_reflns_theta_max 31.19
_diffrn_reflns_theta_min 2.61
_exptl_absorpt_coefficient_mu 2.141
_exptl_absorpt_correction_type none
_exptl_crystal_colour colorless
_exptl_crystal_density_diffrn 2.725
_exptl_crystal_density_meas ?
_exptl_crystal_density_method 'not measured'
_exptl_crystal_description plate
_exptl_crystal_F_000 2180
_exptl_crystal_size_max 0.08
_exptl_crystal_size_mid 0.08
_exptl_crystal_size_min 0.0015
_refine_diff_density_max 2.301
_refine_diff_density_min -1.681
_refine_diff_density_rms 0.218
_refine_ls_extinction_method none
_refine_ls_goodness_of_fit_ref 1.100
_refine_ls_hydrogen_treatment none
_refine_ls_matrix_type full
_refine_ls_number_parameters 787
_refine_ls_number_reflns 7522
_refine_ls_number_restraints 0
_refine_ls_restrained_S_all 1.100
_refine_ls_R_factor_all 0.0474
_refine_ls_R_factor_gt 0.0471
_refine_ls_shift/su_max 0.001
_refine_ls_shift/su_mean 0.000
_refine_ls_structure_factor_coef Fsqd
_refine_ls_weighting_details 'calc w=1/[\s^2^(Fo^2^)+(0.0724P)^2^+37.0798P] where P=(Fo^2^+2Fc^2^)/3'
_refine_ls_weighting_scheme calc
_refine_ls_wR_factor_gt 0.1327
_refine_ls_wR_factor_ref 0.1329
_reflns_number_gt 7418
_reflns_number_total 7522
_reflns_threshold_expression >2sigma(I)
_cod_data_source_file ic051155gsup1.cif
_cod_data_source_block NaNbPO_Lacunary
_cod_depositor_comments
;
The following automatic conversions were performed:

'_chemical_melting_point' value 'not measured' was changed to '?' -
the value is undefined or not given.

Automatic conversion script
Id: cif_fix_values 1891 2012-01-12 08:04:46Z andrius 

The following automatic conversions were performed:

'_exptl_crystal_density_meas' value 'not measured' was changed to '?'
- the value is perceived as not measured.

Automatic conversion script
Id: cif_fix_values 3008 2015-01-20 13:52:24Z robertas 

2024-01-11
Z value and formula fixed to values more according to usual
chemical conventions.                 miguel
;
_cod_original_formula_weight 1148.46
_cod_original_formula_moiety 'Na7.50 Nb4.50 O31 P2'
_cod_original_formula_units_Z 4
_cod_original_cell_volume 2799.2(10)
_cod_original_sg_symbol_H-M P-1
_cod_original_formula_sum 'Na7.50 Nb4.50 O31 P2'
_cod_database_code 4331589

loop_
_symmetry_equiv_pos_as_xyz
'x, y, z'
'-x, -y, -z'

loop_
_atom_site_label
_atom_site_type_symbol
_atom_site_fract_x
_atom_site_fract_y
_atom_site_fract_z
_atom_site_U_iso_or_equiv
_atom_site_adp_type
_atom_site_occupancy
_atom_site_symmetry_multiplicity
_atom_site_calc_flag
_atom_site_refinement_flags
Na1 Na 0.4668(4) 0.8182(4) 0.41489(16) 0.0353(9) Uani 1 1 d .
Na2 Na 0.9544(3) 0.6824(3) 1.05276(15) 0.0263(8) Uani 1 1 d .
Na3 Na 0.8832(4) 0.8672(4) 0.58558(16) 0.0363(9) Uani 1 1 d .
Na4 Na 0.2753(4) 0.3900(4) 0.72485(17) 0.0336(9) Uani 1 1 d .
Na5 Na 0.5672(4) 0.5493(4) 0.64411(18) 0.0446(10) Uani 1 1 d .
Na6 Na 0.6337(3) 0.5926(3) 0.79036(15) 0.0285(8) Uani 1 1 d .
Na7 Na 0.7084(3) 0.6457(3) 0.94456(15) 0.0261(8) Uani 1 1 d .
Na8 Na 0.7524(3) 0.9050(4) 0.72869(17) 0.0331(9) Uani 1 1 d .
Na9 Na 0.7887(3) 0.4301(3) 0.72416(16) 0.0324(9) Uani 1 1 d .
Na10 Na 0.2037(4) 0.5359(4) 0.58496(16) 0.0344(9) Uani 1 1 d .
Na11 Na 0.9010(3) 0.2148(3) 0.64545(14) 0.0239(8) Uani 1 1 d .
Na12 Na 0.9698(3) 0.2672(3) 0.79136(15) 0.0297(8) Uani 1 1 d .
Na13 Na 0.3359(7) 1.0906(8) 0.8415(5) 0.121(3) Uani 1 1 d .
Na14 Na 0.1924(9) 0.8046(10) 0.8437(6) 0.146(4) Uani 1 1 d .
Na15 Na 0.5808(15) 1.1594(9) 0.9998(5) 0.111(7) Uani 1 1 d .
P1 P 0.32639(18) 0.6119(2) 0.84424(9) 0.0144(4) Uani 1 1 d .
P2 P 0.00039(18) 0.95008(19) 0.84553(9) 0.0139(4) Uani 1 1 d .
P3 P 0.66530(18) 1.28173(19) 0.84395(9) 0.0141(4) Uani 1 1 d .
P4 P 0.26610(17) 0.90327(18) 0.71121(8) 0.0092(4) Uani 1 1 d .
Nb1 Nb 0.03549(6) 0.69448(6) 0.57261(3) 0.01107(18) Uani 1 1 d .
Nb2 Nb 0.20190(6) 1.02202(6) 0.57264(3) 0.01140(19) Uani 1 1 d .
Nb3 Nb 0.42713(6) 0.73052(6) 0.71877(3) 0.00844(18) Uani 1 1 d .
Nb4 Nb 0.36464(6) 0.85590(6) 0.57304(3) 0.01113(18) Uani 1 1 d .
Nb5 Nb -0.06438(6) 0.74880(6) 0.71838(3) 0.00842(18) Uani 1 1 d .
Nb6 Nb 0.10509(6) 0.57101(6) 0.71846(3) 0.00859(18) Uani 1 1 d .
Nb7 Nb 0.09897(6) 1.06999(6) 0.71910(3) 0.00838(18) Uani 1 1 d .
Nb8 Nb 0.60378(6) 1.07554(6) 0.71958(3) 0.00849(18) Uani 1 1 d .
Nb9 Nb 0.44556(6) 1.23961(6) 0.71782(3) 0.00916(18) Uani 1 1 d .
O1 O -0.0087(5) 0.4088(5) 0.7177(2) 0.0189(12) Uani 1 1 d .
O2 O 0.0104(5) 0.6470(5) 0.7459(2) 0.0147(11) Uani 1 1 d .
O3 O 0.0605(5) 0.5849(5) 0.6323(2) 0.0171(12) Uani 1 1 d .
O4 O -0.0590(5) 0.7186(5) 0.6333(2) 0.0195(13) Uani 1 1 d .
O5 O 0.1845(5) 0.7133(5) 0.5417(2) 0.0174(12) Uani 1 1 d .
O6 O 0.3206(5) 0.9792(5) 0.5415(2) 0.0189(12) Uani 1 1 d .
O7 O 0.1035(5) 1.0447(5) 0.6326(2) 0.0171(12) Uani 1 1 d .
O8 O 0.0507(5) 1.1835(5) 0.7188(2) 0.0179(12) Uani 1 1 d .
O9 O 0.5212(5) 1.0009(5) 0.6332(2) 0.0167(12) Uani 1 1 d .
O10 O 0.5516(5) 0.9117(5) 0.7468(2) 0.0144(11) Uani 1 1 d .
O11 O 0.3904(5) 0.7496(5) 0.6337(2) 0.0180(12) Uani 1 1 d .
O12 O 0.2748(5) 0.7926(5) 0.7341(2) 0.0145(11) Uani 1 1 d .
O13 O 0.3963(5) 1.0280(5) 0.7345(2) 0.0142(11) Uani 1 1 d .
O14 O 0.0525(5) 0.8491(5) 0.5413(2) 0.0175(12) Uani 1 1 d .
O15 O 0.4347(5) 0.8302(6) 0.5154(3) 0.0242(14) Uani 1 1 d .
O16 O 0.2312(5) 0.8795(5) 0.6392(2) 0.0134(11) Uani 1 1 d .
O17 O -0.0956(5) 0.5797(5) 0.5147(2) 0.0231(13) Uani 1 1 d .
O18 O 0.5375(5) 0.6778(6) 0.7178(3) 0.0229(13) Uani 1 1 d .
O19 O 0.1603(5) 0.9136(5) 0.7351(2) 0.0167(12) Uani 1 1 d .
O20 O 0.1949(5) 0.6019(5) 0.8158(2) 0.0168(12) Uani 1 1 d .
O21 O 0.4296(5) 0.7203(5) 0.8160(2) 0.0183(12) Uani 1 1 d .
O22 O 0.2855(5) 1.1864(5) 0.7465(2) 0.0154(12) Uani 1 1 d .
O23 O -0.1278(5) 0.9458(6) 0.8304(3) 0.0223(13) Uani 1 1 d .
O24 O 0.1023(5) 1.0577(5) 0.8165(2) 0.0178(12) Uani 1 1 d .
O25 O 0.0548(5) 0.9732(5) 0.9153(2) 0.0236(14) Uani 1 1 d .
O26 O 0.1818(6) 1.1064(6) 0.5149(3) 0.0268(14) Uani 1 1 d .
O27 O -0.2284(5) 0.6384(5) 0.7168(3) 0.0220(13) Uani 1 1 d .
O28 O 0.3574(5) 1.1671(5) 0.6328(2) 0.0189(12) Uani 1 1 d .
O29 O 0.5343(5) 1.2729(5) 0.8156(2) 0.0179(12) Uani 1 1 d .
O30 O 0.6494(5) 1.1529(5) 0.8167(2) 0.0159(12) Uani 1 1 d .
O31 O 0.6856(6) 1.2930(6) 0.9144(3) 0.0254(14) Uani 1 1 d .
O32 O 0.3597(5) 0.6494(6) 0.9145(3) 0.0262(14) Uani 1 1 d .
O33 O -0.0166(5) 0.8228(5) 0.8157(2) 0.0178(12) Uani 1 1 d .
O34 O 0.7768(5) 1.3934(5) 0.8246(3) 0.0244(14) Uani 1 1 d .
O35 O 0.4966(5) 1.4010(5) 0.7161(3) 0.0243(14) Uani 1 1 d .
O36 O 0.5966(5) 1.2301(5) 0.7051(2) 0.0136(11) Uani 1 1 d .
O37 O 0.7657(5) 1.1243(5) 0.7190(2) 0.0178(12) Uani 1 1 d .
O38 O -0.0668(5) 0.9055(5) 0.7058(2) 0.0145(12) Uani 1 1 d .
O39 O 0.2592(5) 0.5685(5) 0.7049(2) 0.0155(12) Uani 1 1 d .
O40 O 0.3201(6) 0.4879(6) 0.8258(3) 0.0253(14) Uani 1 1 d .
O50 O 0.8211(7) 0.6227(6) 0.8704(3) 0.0359(16) Uani 1 1 d .
O51 O 0.7499(6) 0.5022(5) 0.9992(3) 0.0263(15) Uani 1 1 d .
O52 O 0.9142(6) 0.8304(5) 0.9988(3) 0.0280(15) Uani 1 1 d .
O53 O 0.5614(9) 0.6498(8) 1.0025(4) 0.058(2) Uani 1 1 d .
O54 O 0.6725(6) 0.7695(7) 0.8735(3) 0.0373(17) Uani 1 1 d .
O55 O 0.8442(7) 0.7101(6) 1.1268(3) 0.0399(18) Uani 1 1 d .
O56 O 1.1386(6) 0.8549(7) 1.1232(3) 0.0419(18) Uani 1 1 d .
O57 O 0.9841(6) 0.5468(7) 1.1185(4) 0.0436(19) Uani 1 1 d .
O58 O 1.0898(7) 0.6493(7) 0.9968(4) 0.050(2) Uani 1 1 d .
O59 O 1.0504(12) 0.2278(12) 0.5855(4) 0.085(4) Uani 1 1 d .
O60 O 0.7328(8) 0.0198(10) 0.5853(4) 0.075(3) Uani 1 1 d .
O61 O 0.8389(11) 0.3364(8) 0.5852(4) 0.082(4) Uani 1 1 d .
O62 O 0.5217(6) 0.4668(7) 0.8788(4) 0.0450(19) Uani 1 1 d .
O63 O 0.7046(17) 0.4290(17) 0.6102(8) 0.152(6) Uiso 1 1 d .
O64 O 0.2896(18) 0.3800(18) 0.6100(9) 0.158(6) Uiso 1 1 d .
O65 O 0.6621(19) 0.8053(19) 0.6132(9) 0.166(7) Uiso 1 1 d .
O66 O 0.3133(18) 1.1248(18) 0.9394(8) 0.103(5) Uiso 0.70 1 d P
O67 O 0.4469(12) 0.9492(13) 0.8513(6) 0.060(3) Uiso 0.70 1 d P
O68 O 0.1752(17) 0.8387(17) 0.9400(8) 0.097(5) Uiso 0.70 1 d P
O69 O 0.691(3) 0.582(3) 0.5487(17) 0.186(13) Uiso 0.60 1 d P
O70 O 0.432(4) 0.360(4) 0.5521(19) 0.142(14) Uiso 0.40 1 d P
O71 O 0.467(4) 0.616(4) 0.5515(19) 0.181(15) Uiso 0.50 1 d P
O72 O 0.523(3) 0.952(3) 0.8814(14) 0.059(7) Uiso 0.30 1 d P
O73 O 0.4012(10) 0.9893(11) 0.9679(5) 0.081(3) Uiso 1 1 d .
O74 O 0.407(2) 1.153(2) 1.0352(10) 0.063(6) Uiso 0.40 1 d P
O75 O 0.630(3) 0.978(3) 0.9259(12) 0.082(7) Uiso 0.40 1 d P
O76 O 0.756(3) 1.041(3) 0.9879(13) 0.060(7) Uiso 0.30 1 d P

loop_
_atom_site_aniso_label
_atom_site_aniso_U_11
_atom_site_aniso_U_22
_atom_site_aniso_U_33
_atom_site_aniso_U_23
_atom_site_aniso_U_13
_atom_site_aniso_U_12
Na1 0.044(2) 0.036(2) 0.0231(18) 0.0079(15) 0.0158(16) 0.0160(19)
Na2 0.0215(17) 0.0282(19) 0.0281(18) 0.0046(14) 0.0049(14) 0.0122(15)
Na3 0.035(2) 0.044(2) 0.0239(18) 0.0106(16) 0.0002(15) 0.0176(19)
Na4 0.045(2) 0.023(2) 0.034(2) -0.0002(15) 0.0057(17) 0.0204(18)
Na5 0.047(2) 0.051(3) 0.033(2) 0.0042(18) 0.0072(18) 0.024(2)
Na6 0.0292(18) 0.0282(19) 0.0247(17) 0.0022(14) 0.0035(14) 0.0132(16)
Na7 0.0238(17) 0.0272(19) 0.0269(18) 0.0056(14) 0.0052(14) 0.0129(15)
Na8 0.0208(18) 0.046(2) 0.037(2) 0.0055(17) 0.0036(15) 0.0215(18)
Na9 0.0242(18) 0.0260(19) 0.033(2) 0.0090(15) 0.0105(15) 0.0010(16)
Na10 0.037(2) 0.038(2) 0.0231(18) -0.0071(15) -0.0011(15) 0.0183(18)
Na11 0.0229(17) 0.0244(18) 0.0197(16) 0.0020(13) 0.0032(13) 0.0094(15)
Na12 0.0286(18) 0.031(2) 0.0243(18) 0.0052(14) 0.0039(14) 0.0117(16)
Na13 0.059(4) 0.096(5) 0.187(9) 0.000(5) 0.040(5) 0.023(4)
Na14 0.118(7) 0.148(8) 0.245(12) 0.094(8) 0.099(7) 0.097(7)
Na15 0.174(15) 0.038(6) 0.080(8) 0.011(5) 0.049(8) 0.018(7)
P1 0.0111(9) 0.0158(11) 0.0152(10) 0.0056(8) 0.0033(8) 0.0056(9)
P2 0.0131(10) 0.0131(10) 0.0145(10) 0.0033(8) 0.0062(8) 0.0051(9)
P3 0.0106(9) 0.0133(10) 0.0143(10) -0.0012(8) 0.0015(7) 0.0039(8)
P4 0.0064(9) 0.0068(10) 0.0123(9) 0.0011(7) 0.0032(7) 0.0016(8)
Nb1 0.0094(3) 0.0098(4) 0.0102(3) 0.0005(3) 0.0012(3) 0.0026(3)
Nb2 0.0107(3) 0.0121(4) 0.0106(3) 0.0033(3) 0.0030(3) 0.0050(3)
Nb3 0.0053(3) 0.0073(4) 0.0118(3) 0.0019(3) 0.0027(2) 0.0024(3)
Nb4 0.0095(3) 0.0119(4) 0.0096(3) 0.0013(3) 0.0036(3) 0.0034(3)
Nb5 0.0044(3) 0.0069(4) 0.0122(3) 0.0023(3) 0.0033(2) 0.0011(3)
Nb6 0.0054(3) 0.0064(4) 0.0115(3) 0.0018(3) 0.0019(2) 0.0012(3)
Nb7 0.0057(3) 0.0075(4) 0.0111(3) 0.0024(3) 0.0028(2) 0.0024(3)
Nb8 0.0047(3) 0.0073(4) 0.0112(3) 0.0011(3) 0.0031(2) 0.0011(3)
Nb9 0.0052(3) 0.0062(4) 0.0134(4) 0.0009(3) 0.0029(2) 0.0009(3)
O1 0.020(3) 0.011(3) 0.022(3) 0.005(2) 0.004(2) 0.006(2)
O2 0.015(3) 0.013(3) 0.016(3) 0.003(2) 0.004(2) 0.006(2)
O3 0.016(3) 0.019(3) 0.016(3) 0.003(2) 0.002(2) 0.008(2)
O4 0.019(3) 0.019(3) 0.017(3) 0.004(2) 0.005(2) 0.007(3)
O5 0.017(3) 0.014(3) 0.018(3) 0.000(2) 0.002(2) 0.006(2)
O6 0.019(3) 0.020(3) 0.015(3) 0.006(2) 0.007(2) 0.007(2)
O7 0.014(3) 0.019(3) 0.015(3) 0.003(2) 0.004(2) 0.005(2)
O8 0.020(3) 0.014(3) 0.025(3) 0.007(2) 0.008(2) 0.012(2)
O9 0.016(3) 0.018(3) 0.013(3) 0.004(2) 0.006(2) 0.006(2)
O10 0.013(3) 0.012(3) 0.018(3) 0.003(2) 0.003(2) 0.006(2)
O11 0.015(3) 0.017(3) 0.016(3) 0.002(2) 0.003(2) 0.004(2)
O12 0.010(2) 0.016(3) 0.019(3) 0.004(2) 0.004(2) 0.007(2)
O13 0.007(2) 0.011(3) 0.019(3) 0.001(2) 0.002(2) 0.001(2)
O14 0.015(3) 0.017(3) 0.016(3) 0.003(2) 0.001(2) 0.006(2)
O15 0.023(3) 0.027(3) 0.021(3) 0.002(2) 0.010(2) 0.011(3)
O16 0.010(2) 0.015(3) 0.013(3) 0.003(2) 0.002(2) 0.005(2)
O17 0.024(3) 0.019(3) 0.020(3) -0.001(2) -0.001(2) 0.008(3)
O18 0.020(3) 0.022(3) 0.028(3) 0.002(2) 0.005(2) 0.011(3)
O19 0.011(3) 0.015(3) 0.020(3) 0.003(2) 0.007(2) 0.003(2)
O20 0.014(3) 0.018(3) 0.018(3) 0.006(2) 0.005(2) 0.007(2)
O21 0.011(3) 0.021(3) 0.015(3) 0.003(2) 0.001(2) 0.002(2)
O22 0.012(3) 0.016(3) 0.017(3) 0.001(2) 0.005(2) 0.006(2)
O23 0.018(3) 0.022(3) 0.034(3) 0.006(3) 0.011(2) 0.014(3)
O24 0.018(3) 0.015(3) 0.018(3) 0.003(2) 0.005(2) 0.006(2)
O25 0.025(3) 0.023(3) 0.017(3) 0.003(2) 0.005(2) 0.008(3)
O26 0.028(3) 0.029(3) 0.020(3) 0.009(2) 0.007(2) 0.012(3)
O27 0.010(3) 0.019(3) 0.030(3) 0.005(2) 0.006(2) 0.002(2)
O28 0.014(3) 0.024(3) 0.017(3) 0.002(2) 0.004(2) 0.008(2)
O29 0.015(3) 0.021(3) 0.020(3) 0.000(2) 0.004(2) 0.011(2)
O30 0.017(3) 0.015(3) 0.015(3) 0.002(2) 0.002(2) 0.008(2)
O31 0.027(3) 0.032(4) 0.015(3) -0.002(2) 0.002(2) 0.015(3)
O32 0.023(3) 0.037(4) 0.016(3) 0.007(3) 0.004(2) 0.014(3)
O33 0.018(3) 0.017(3) 0.015(3) 0.003(2) 0.005(2) 0.006(2)
O34 0.016(3) 0.017(3) 0.029(3) 0.002(2) 0.006(2) 0.001(3)
O35 0.026(3) 0.016(3) 0.027(3) 0.002(2) 0.009(2) 0.007(3)
O36 0.008(2) 0.010(3) 0.017(3) 0.004(2) 0.003(2) 0.001(2)
O37 0.010(3) 0.018(3) 0.025(3) 0.003(2) 0.006(2) 0.006(2)
O38 0.011(3) 0.014(3) 0.017(3) 0.004(2) 0.005(2) 0.005(2)
O39 0.013(3) 0.013(3) 0.018(3) 0.001(2) 0.003(2) 0.005(2)
O40 0.029(3) 0.016(3) 0.033(3) 0.008(2) 0.008(3) 0.012(3)
O50 0.043(4) 0.030(4) 0.041(4) 0.013(3) 0.023(3) 0.019(3)
O51 0.029(3) 0.019(3) 0.025(3) 0.001(2) 0.003(3) 0.010(3)
O52 0.031(3) 0.018(3) 0.027(3) 0.003(3) 0.006(3) 0.007(3)
O53 0.069(6) 0.055(5) 0.075(6) 0.022(4) 0.038(5) 0.042(5)
O54 0.021(3) 0.034(4) 0.053(4) 0.018(3) 0.002(3) 0.013(3)
O55 0.041(4) 0.028(4) 0.042(4) 0.001(3) 0.024(3) 0.008(3)
O56 0.029(4) 0.033(4) 0.058(5) -0.010(3) -0.008(3) 0.018(3)
O57 0.020(3) 0.055(5) 0.060(5) 0.036(4) 0.015(3) 0.018(3)
O58 0.040(4) 0.040(4) 0.062(5) 0.004(4) 0.023(4) 0.013(4)
O59 0.163(11) 0.157(11) 0.036(5) 0.049(6) 0.047(6) 0.144(10)
O60 0.038(4) 0.111(8) 0.031(4) -0.024(4) 0.010(3) 0.007(5)
O61 0.125(9) 0.031(4) 0.033(4) 0.000(3) -0.031(5) 0.013(5)
O62 0.030(4) 0.036(4) 0.063(5) -0.016(4) -0.010(3) 0.022(3)

loop_
_atom_type_symbol
_atom_type_description
_atom_type_scat_dispersion_real
_atom_type_scat_dispersion_imag
_atom_type_scat_source
O O 0.0106 0.0060 'International Tables Vol C Tables 4.2.6.8 and 6.1.1.4'
Na Na 0.0362 0.0249 'International Tables Vol C Tables 4.2.6.8 and 6.1.1.4'
P P 0.1023 0.0942 'International Tables Vol C Tables 4.2.6.8 and 6.1.1.4'
Nb Nb -2.0727 0.6215 'International Tables Vol C Tables 4.2.6.8 and 6.1.1.4'

loop_
_geom_angle_atom_site_label_1
_geom_angle_atom_site_label_2
_geom_angle_atom_site_label_3
_geom_angle
_geom_angle_site_symmetry_1
_geom_angle_site_symmetry_3
O15 Na1 O9 110.9(3) . 2_676
O15 Na1 O28 136.1(3) . 2_676
O9 Na1 O28 90.1(2) 2_676 2_676
O15 Na1 O6 84.6(2) . 2_676
O9 Na1 O6 68.2(2) 2_676 2_676
O28 Na1 O6 67.6(2) 2_676 2_676
O15 Na1 O36 156.7(3) . 2_676
O9 Na1 O36 66.96(19) 2_676 2_676
O28 Na1 O36 66.67(19) 2_676 2_676
O6 Na1 O36 113.9(2) 2_676 2_676
O15 Na1 O63 91.5(4) . 2_666
O9 Na1 O63 132.5(4) 2_676 2_666
O28 Na1 O63 102.1(4) 2_676 2_666
O6 Na1 O63 158.4(5) 2_676 2_666
O36 Na1 O63 76.2(4) 2_676 2_666
O15 Na1 Nb9 165.0(2) . 2_676
O9 Na1 Nb9 82.39(15) 2_676 2_676
O28 Na1 Nb9 32.89(13) 2_676 2_676
O6 Na1 Nb9 94.29(16) 2_676 2_676
O36 Na1 Nb9 34.71(13) 2_676 2_676
O63 Na1 Nb9 83.9(4) 2_666 2_676
O15 Na1 Nb4 91.75(19) . 2_676
O9 Na1 Nb4 35.38(13) 2_676 2_676
O28 Na1 Nb4 83.90(17) 2_676 2_676
O6 Na1 Nb4 34.34(14) 2_676 2_676
O36 Na1 Nb4 96.34(16) 2_676 2_676
O63 Na1 Nb4 167.2(4) 2_666 2_676
Nb9 Na1 Nb4 95.79(9) 2_676 2_676
O15 Na1 Nb8 135.5(2) . 2_676
O9 Na1 Nb8 33.04(13) 2_676 2_676
O28 Na1 Nb8 81.89(16) 2_676 2_676
O6 Na1 Nb8 94.52(17) 2_676 2_676
O36 Na1 Nb8 34.75(13) 2_676 2_676
O63 Na1 Nb8 102.9(4) 2_666 2_676
Nb9 Na1 Nb8 59.49(6) 2_676 2_676
Nb4 Na1 Nb8 66.46(8) 2_676 2_676
O15 Na1 Nb2 106.99(19) . 2_676
O9 Na1 Nb2 84.34(16) 2_676 2_676
O28 Na1 Nb2 34.94(13) 2_676 2_676
O6 Na1 Nb2 34.20(14) 2_676 2_676
O36 Na1 Nb2 95.98(15) 2_676 2_676
O63 Na1 Nb2 129.7(4) 2_666 2_676
Nb9 Na1 Nb2 66.10(8) 2_676 2_676
Nb4 Na1 Nb2 60.69(7) 2_676 2_676
Nb8 Na1 Nb2 95.58(9) 2_676 2_676
O15 Na1 Na9 124.2(2) . 2_666
O9 Na1 Na9 93.67(17) 2_676 2_666
O28 Na1 Na9 90.54(17) 2_676 2_666
O6 Na1 Na9 150.64(18) 2_676 2_666
O36 Na1 Na9 36.89(13) 2_676 2_666
O63 Na1 Na9 41.3(4) 2_666 2_666
Nb9 Na1 Na9 59.43(8) 2_676 2_666
Nb4 Na1 Na9 128.38(12) 2_676 2_666
Nb8 Na1 Na9 61.95(8) 2_676 2_666
Nb2 Na1 Na9 125.23(12) 2_676 2_666
O56 Na2 O57 86.5(3) . .
O56 Na2 O55 82.2(3) . .
O57 Na2 O55 85.2(3) . .
O56 Na2 O58 91.2(3) . .
O57 Na2 O58 84.7(3) . .
O55 Na2 O58 168.3(3) . .
O56 Na2 O51 168.7(3) . .
O57 Na2 O51 88.5(3) . .
O55 Na2 O51 87.3(2) . .
O58 Na2 O51 98.4(3) . .
O56 Na2 O52 90.5(3) . .
O57 Na2 O52 171.3(3) . .
O55 Na2 O52 86.4(3) . .
O58 Na2 O52 103.5(3) . .
O51 Na2 O52 92.9(2) . .
O56 Na2 Na7 136.5(2) . .
O57 Na2 Na7 134.0(2) . .
O55 Na2 Na7 85.7(2) . .
O58 Na2 Na7 105.6(2) . .
O51 Na2 Na7 46.02(17) . .
O52 Na2 Na7 46.92(16) . .
O56 Na2 Na12 50.6(2) . 2_767
O57 Na2 Na12 53.3(2) . 2_767
O55 Na2 Na12 49.2(2) . 2_767
O58 Na2 Na12 119.4(2) . 2_767
O51 Na2 Na12 118.76(19) . 2_767
O52 Na2 Na12 119.0(2) . 2_767
Na7 Na2 Na12 134.85(14) . 2_767
O26 Na3 O7 109.5(2) 2_676 1_655
O26 Na3 O4 136.1(3) 2_676 1_655
O7 Na3 O4 89.4(2) 1_655 1_655
O26 Na3 O14 83.6(2) 2_676 1_655
O7 Na3 O14 67.8(2) 1_655 1_655
O4 Na3 O14 67.0(2) 1_655 1_655
O26 Na3 O38 157.3(3) 2_676 1_655
O7 Na3 O38 67.15(19) 1_655 1_655
O4 Na3 O38 66.4(2) 1_655 1_655
O14 Na3 O38 113.6(2) 1_655 1_655
O26 Na3 O65 93.3(5) 2_676 .
O7 Na3 O65 130.8(5) 1_655 .
O4 Na3 O65 103.9(5) 1_655 .
O14 Na3 O65 160.5(5) 1_655 .
O38 Na3 O65 75.3(5) 1_655 .
O26 Na3 Nb5 165.6(2) 2_676 1_655
O7 Na3 Nb5 82.37(16) 1_655 1_655
O4 Na3 Nb5 32.83(13) 1_655 1_655
O14 Na3 Nb5 93.98(17) 1_655 1_655
O38 Na3 Nb5 34.64(13) 1_655 1_655
O65 Na3 Nb5 84.3(4) . 1_655
O26 Na3 Nb7 134.6(2) 2_676 1_655
O7 Na3 Nb7 33.18(13) 1_655 1_655
O4 Na3 Nb7 81.53(15) 1_655 1_655
O14 Na3 Nb7 94.38(16) 1_655 1_655
O38 Na3 Nb7 34.88(12) 1_655 1_655
O65 Na3 Nb7 101.4(4) . 1_655
Nb5 Na3 Nb7 59.57(6) 1_655 1_655
O26 Na3 Nb2 90.47(19) 2_676 1_655
O7 Na3 Nb2 35.18(13) 1_655 1_655
O4 Na3 Nb2 82.95(16) 1_655 1_655
O14 Na3 Nb2 34.16(13) 1_655 1_655
O38 Na3 Nb2 96.19(16) 1_655 1_655
O65 Na3 Nb2 165.3(5) . 1_655
Nb5 Na3 Nb2 95.41(10) 1_655 1_655
Nb7 Na3 Nb2 66.38(8) 1_655 1_655
O26 Na3 Nb1 106.3(2) 2_676 1_655
O7 Na3 Nb1 84.10(17) 1_655 1_655
O4 Na3 Nb1 34.56(14) 1_655 1_655
O14 Na3 Nb1 34.11(14) 1_655 1_655
O38 Na3 Nb1 95.77(17) 1_655 1_655
O65 Na3 Nb1 131.4(5) . 1_655
Nb5 Na3 Nb1 65.91(8) 1_655 1_655
Nb7 Na3 Nb1 95.54(10) 1_655 1_655
Nb2 Na3 Nb1 60.42(7) 1_655 1_655
O26 Na3 Na8 126.1(2) 2_676 .
O7 Na3 Na8 92.91(17) 1_655 .
O4 Na3 Na8 90.49(17) 1_655 .
O14 Na3 Na8 149.60(18) 1_655 .
O38 Na3 Na8 36.06(14) 1_655 .
O65 Na3 Na8 41.0(4) . .
Nb5 Na3 Na8 59.08(8) 1_655 .
Nb7 Na3 Na8 60.98(8) 1_655 .
Nb2 Na3 Na8 127.34(12) 1_655 .
Nb1 Na3 Na8 124.79(12) 1_655 .
O40 Na4 O39 79.9(2) . .
O40 Na4 O64 155.7(5) . .
O39 Na4 O64 82.1(5) . .
O40 Na4 O8 100.9(2) . 1_545
O39 Na4 O8 113.5(2) . 1_545
O64 Na4 O8 101.2(5) . 1_545
O40 Na4 O22 100.3(2) . 1_545
O39 Na4 O22 178.2(2) . 1_545
O64 Na4 O22 98.1(5) . 1_545
O8 Na4 O22 64.74(19) 1_545 1_545
O40 Na4 O35 103.5(2) . 1_545
O39 Na4 O35 117.0(2) . 1_545
O64 Na4 O35 70.6(4) . 1_545
O8 Na4 O35 126.7(2) 1_545 1_545
O22 Na4 O35 64.66(19) 1_545 1_545
O40 Na4 Nb7 108.7(2) . 1_545
O39 Na4 Nb7 143.3(2) . 1_545
O64 Na4 Nb7 95.5(4) . 1_545
O8 Na4 Nb7 30.82(13) 1_545 1_545
O22 Na4 Nb7 34.94(12) 1_545 1_545
O35 Na4 Nb7 96.06(17) 1_545 1_545
O40 Na4 Nb9 110.1(2) . 1_545
O39 Na4 Nb9 146.6(2) . 1_545
O64 Na4 Nb9 77.4(4) . 1_545
O8 Na4 Nb9 96.23(17) 1_545 1_545
O22 Na4 Nb9 34.90(12) 1_545 1_545
O35 Na4 Nb9 30.68(13) 1_545 1_545
Nb7 Na4 Nb9 65.47(7) 1_545 1_545
O40 Na4 P1 21.09(16) . .
O39 Na4 P1 58.86(15) . .
O64 Na4 P1 137.8(5) . .
O8 Na4 P1 108.39(18) 1_545 .
O22 Na4 P1 121.42(17) 1_545 .
O35 Na4 P1 111.35(17) 1_545 .
Nb7 Na4 P1 125.12(12) 1_545 .
Nb9 Na4 P1 126.88(12) 1_545 .
O40 Na4 Nb3 74.13(17) . .
O39 Na4 Nb3 29.48(13) . .
O64 Na4 Nb3 82.2(4) . .
O8 Na4 Nb3 142.65(19) 1_545 .
O22 Na4 Nb3 152.29(18) 1_545 .
O35 Na4 Nb3 89.83(16) 1_545 .
Nb7 Na4 Nb3 172.56(13) 1_545 .
Nb9 Na4 Nb3 120.52(11) 1_545 .
P1 Na4 Nb3 56.03(7) . .
O40 Na4 Nb6 73.79(19) . .
O39 Na4 Nb6 27.83(13) . .
O64 Na4 Nb6 97.1(4) . .
O8 Na4 Nb6 87.67(16) 1_545 .
O22 Na4 Nb6 150.55(18) 1_545 .
O35 Na4 Nb6 144.65(18) 1_545 .
Nb7 Na4 Nb6 118.48(11) 1_545 .
Nb9 Na4 Nb6 173.79(12) 1_545 .
P1 Na4 Nb6 55.73(7) . .
Nb3 Na4 Nb6 55.15(6) . .
O40 Na4 Na6 68.94(18) . .
O39 Na4 Na6 92.08(18) . .
O64 Na4 Na6 95.6(4) . .
O8 Na4 Na6 150.9(2) 1_545 .
O22 Na4 Na6 89.66(17) 1_545 .
O35 Na4 Na6 39.50(14) 1_545 .
Nb7 Na4 Na6 124.52(13) 1_545 .
Nb9 Na4 Na6 64.46(9) 1_545 .
P1 Na4 Na6 72.25(10) . .
Nb3 Na4 Na6 62.85(9) . .
Nb6 Na4 Na6 113.69(11) . .
O27 Na5 O18 81.7(2) 1_655 .
O27 Na5 O35 82.5(2) 1_655 1_545
O18 Na5 O35 82.8(2) . 1_545
O27 Na5 O71 137.2(10) 1_655 .
O18 Na5 O71 91.4(10) . .
O35 Na5 O71 138.7(10) 1_545 .
O27 Na5 O70 136.3(10) 1_655 .
O18 Na5 O70 139.8(10) . .
O35 Na5 O70 89.2(10) 1_545 .
O71 Na5 O70 69.4(14) . .
O27 Na5 O69 89.1(8) 1_655 .
O18 Na5 O69 137.9(8) . .
O35 Na5 O69 136.8(8) 1_545 .
O71 Na5 O69 68.2(12) . .
O70 Na5 O69 68.3(12) . .
O27 Na5 O64 151.1(4) 1_655 .
O18 Na5 O64 88.7(4) . .
O35 Na5 O64 69.2(4) 1_545 .
O71 Na5 O64 69.8(10) . .
O70 Na5 O64 51.9(10) . .
O69 Na5 O64 115.4(9) . .
O27 Na5 O63 70.2(4) 1_655 .
O18 Na5 O63 151.0(4) . .
O35 Na5 O63 86.4(4) 1_545 .
O71 Na5 O63 114.0(10) . .
O70 Na5 O63 66.5(10) . .
O69 Na5 O63 51.2(9) . .
O64 Na5 O63 112.5(5) . .
O27 Na5 O65 86.4(4) 1_655 .
O18 Na5 O65 69.1(4) . .
O35 Na5 O65 151.0(4) 1_545 .
O71 Na5 O65 52.3(10) . .
O70 Na5 O65 116.8(10) . .
O69 Na5 O65 69.3(9) . .
O64 Na5 O65 115.6(6) . .
O63 Na5 O65 114.8(6) . .
O27 Na5 Na6 49.82(16) 1_655 .
O18 Na5 Na6 49.47(17) . .
O35 Na5 Na6 49.15(17) 1_545 .
O71 Na5 Na6 140.8(10) . .
O70 Na5 Na6 138.3(10) . .
O69 Na5 Na6 138.9(8) . .
O64 Na5 Na6 104.1(4) . .
O63 Na5 Na6 104.1(4) . .
O65 Na5 Na6 104.1(4) . .
O27 Na5 Na9 42.56(17) 1_655 .
O18 Na5 Na9 111.9(2) . .
O35 Na5 Na9 59.37(18) 1_545 .
O71 Na5 Na9 154.1(10) . .
O70 Na5 Na9 97.1(10) . .
O69 Na5 Na9 86.4(8) . .
O64 Na5 Na9 120.1(4) . .
O63 Na5 Na9 40.7(4) . .
O65 Na5 Na9 124.4(4) . .
Na6 Na5 Na9 63.42(12) . .
O27 Na5 Na4 112.30(19) 1_655 .
O18 Na5 Na4 60.22(17) . .
O35 Na5 Na4 42.37(17) 1_545 .
O71 Na5 Na4 100.0(9) . .
O70 Na5 Na4 87.8(10) . .
O69 Na5 Na4 155.7(8) . .
O64 Na5 Na4 40.9(4) . .
O63 Na5 Na4 124.0(4) . .
O65 Na5 Na4 121.2(4) . .
Na6 Na5 Na4 63.23(12) . .
Na9 Na5 Na4 101.53(13) . .
O35 Na6 O18 82.7(2) 1_545 .
O35 Na6 O27 82.1(2) 1_545 1_655
O18 Na6 O27 80.9(2) . 1_655
O35 Na6 O50 122.5(3) 1_545 .
O18 Na6 O50 150.0(3) . .
O27 Na6 O50 86.5(2) 1_655 .
O35 Na6 O54 152.7(3) 1_545 .
O18 Na6 O54 86.4(2) . .
O27 Na6 O54 120.7(2) 1_655 .
O50 Na6 O54 76.8(2) . .
O35 Na6 O62 88.8(2) 1_545 .
O18 Na6 O62 123.2(2) . .
O27 Na6 O62 153.0(3) 1_655 .
O50 Na6 O62 77.0(2) . .
O54 Na6 O62 76.5(2) . .
O35 Na6 Na5 49.41(17) 1_545 .
O18 Na6 Na5 49.16(17) . .
O27 Na6 Na5 49.04(16) 1_655 .
O50 Na6 Na5 133.5(2) . .
O54 Na6 Na5 133.2(2) . .
O62 Na6 Na5 135.8(2) . .
O35 Na6 Na7 132.0(2) 1_545 .
O18 Na6 Na7 130.1(2) . .
O27 Na6 Na7 130.26(19) 1_655 .
O50 Na6 Na7 46.31(17) . .
O54 Na6 Na7 45.66(17) . .
O62 Na6 Na7 45.45(16) . .
Na5 Na6 Na7 178.61(17) . .
O35 Na6 Na9 62.16(18) 1_545 .
O18 Na6 Na9 116.33(18) . .
O27 Na6 Na9 45.37(17) 1_655 .
O50 Na6 Na9 70.12(19) . .
O54 Na6 Na9 144.19(19) . .
O62 Na6 Na9 108.2(2) . .
Na5 Na6 Na9 68.27(12) . .
Na7 Na6 Na9 112.18(13) . .
O35 Na6 Na4 45.37(17) 1_545 .
O18 Na6 Na4 63.22(17) . .
O27 Na6 Na4 116.83(18) 1_655 .
O50 Na6 Na4 145.6(2) . .
O54 Na6 Na4 107.58(19) . .
O62 Na6 Na4 71.29(17) . .
Na5 Na6 Na4 68.59(12) . .
Na7 Na6 Na4 112.31(13) . .
Na9 Na6 Na4 107.43(12) . .
O35 Na6 Na8 117.18(19) 1_545 .
O18 Na6 Na8 44.59(16) . .
O27 Na6 Na8 61.71(17) 1_655 .
O50 Na6 Na8 105.6(2) . .
O54 Na6 Na8 68.89(18) . .
O62 Na6 Na8 143.3(2) . .
Na5 Na6 Na8 68.58(13) . .
Na7 Na6 Na8 110.06(13) . .
Na9 Na6 Na8 106.94(11) . .
Na4 Na6 Na8 107.67(12) . .
O54 Na7 O62 86.0(3) . .
O54 Na7 O53 92.5(3) . .
O62 Na7 O53 85.5(3) . .
O54 Na7 O51 169.0(3) . .
O62 Na7 O51 88.8(3) . .
O53 Na7 O51 96.8(3) . .
O54 Na7 O50 82.2(3) . .
O62 Na7 O50 84.8(3) . .
O53 Na7 O50 169.3(3) . .
O51 Na7 O50 87.7(3) . .
O54 Na7 O52 90.8(2) . .
O62 Na7 O52 171.5(3) . .
O53 Na7 O52 102.5(3) . .
O51 Na7 O52 92.9(2) . .
O50 Na7 O52 86.9(2) . .
O54 Na7 Na6 50.4(2) . .
O62 Na7 Na6 53.3(2) . .
O53 Na7 Na6 121.0(3) . .
O51 Na7 Na6 119.1(2) . .
O50 Na7 Na6 48.71(19) . .
O52 Na7 Na6 118.94(19) . .
O54 Na7 Na2 136.5(2) . .
O62 Na7 Na2 134.3(2) . .
O53 Na7 Na2 104.4(3) . .
O51 Na7 Na2 46.15(16) . .
O50 Na7 Na2 85.7(2) . .
O52 Na7 Na2 46.80(17) . .
Na6 Na7 Na2 134.45(14) . .
O23 Na8 O38 81.0(2) 1_655 1_655
O23 Na8 O65 156.8(5) 1_655 .
O38 Na8 O65 80.3(5) 1_655 .
O23 Na8 O10 102.4(2) 1_655 .
O38 Na8 O10 175.9(2) 1_655 .
O65 Na8 O10 96.9(5) . .
O23 Na8 O37 101.5(2) 1_655 .
O38 Na8 O37 111.9(2) 1_655 .
O65 Na8 O37 98.2(5) . .
O10 Na8 O37 65.27(18) . .
O23 Na8 O18 105.7(2) 1_655 .
O38 Na8 O18 116.9(2) 1_655 .
O65 Na8 O18 71.2(5) . .
O10 Na8 O18 64.67(19) . .
O37 Na8 O18 126.8(2) . .
O23 Na8 Nb8 109.6(2) 1_655 .
O38 Na8 Nb8 141.7(2) 1_655 .
O65 Na8 Nb8 93.6(5) . .
O10 Na8 Nb8 35.03(13) . .
O37 Na8 Nb8 31.04(12) . .
O18 Na8 Nb8 96.13(16) . .
O23 Na8 Nb3 112.14(19) 1_655 .
O38 Na8 Nb3 146.1(2) 1_655 .
O65 Na8 Nb3 77.4(4) . .
O10 Na8 Nb3 34.65(13) . .
O37 Na8 Nb3 96.36(15) . .
O18 Na8 Nb3 30.82(13) . .
Nb8 Na8 Nb3 65.45(7) . .
O23 Na8 P2 21.84(14) 1_655 1_655
O38 Na8 P2 59.23(15) 1_655 1_655
O65 Na8 P2 136.9(5) . 1_655
O10 Na8 P2 124.23(17) . 1_655
O37 Na8 P2 109.50(17) . 1_655
O18 Na8 P2 112.71(18) . 1_655
Nb8 Na8 P2 126.82(12) . 1_655
Nb3 Na8 P2 128.98(12) . 1_655
O23 Na8 Nb5 75.65(17) 1_655 1_655
O38 Na8 Nb5 29.82(14) 1_655 1_655
O65 Na8 Nb5 81.3(5) . 1_655
O10 Na8 Nb5 153.11(19) . 1_655
O37 Na8 Nb5 141.62(17) . 1_655
O18 Na8 Nb5 89.72(17) . 1_655
Nb8 Na8 Nb5 170.61(13) . 1_655
Nb3 Na8 Nb5 120.51(12) . 1_655
P2 Na8 Nb5 56.47(7) 1_655 1_655
O23 Na8 Nb7 73.90(16) 1_655 1_655
O38 Na8 Nb7 27.79(14) 1_655 1_655
O65 Na8 Nb7 95.2(5) . 1_655
O10 Na8 Nb7 150.77(19) . 1_655
O37 Na8 Nb7 86.74(15) . 1_655
O18 Na8 Nb7 144.56(19) . 1_655
Nb8 Na8 Nb7 117.76(11) . 1_655
Nb3 Na8 Nb7 172.35(12) . 1_655
P2 Na8 Nb7 55.66(6) 1_655 1_655
Nb5 Na8 Nb7 55.35(6) 1_655 1_655
O23 Na8 Na6 71.54(19) 1_655 .
O38 Na8 Na6 92.79(19) 1_655 .
O65 Na8 Na6 95.7(5) . .
O10 Na8 Na6 90.55(17) . .
O37 Na8 Na6 153.31(18) . .
O18 Na8 Na6 39.19(15) . .
Nb8 Na8 Na6 125.54(12) . .
Nb3 Na8 Na6 64.66(9) . .
P2 Na8 Na6 73.87(10) 1_655 .
Nb5 Na8 Na6 63.14(9) 1_655 .
Nb7 Na8 Na6 114.58(11) 1_655 .
O34 Na9 O36 79.6(2) 1_545 1_545
O34 Na9 O63 156.8(5) 1_545 .
O36 Na9 O63 82.1(4) 1_545 .
O34 Na9 O2 100.0(2) 1_545 1_655
O36 Na9 O2 176.9(3) 1_545 1_655
O63 Na9 O2 99.0(4) . 1_655
O34 Na9 O1 98.8(2) 1_545 1_655
O36 Na9 O1 111.7(2) 1_545 1_655
O63 Na9 O1 101.2(4) . 1_655
O2 Na9 O1 65.21(19) 1_655 1_655
O34 Na9 O27 104.9(2) 1_545 1_655
O36 Na9 O27 118.7(2) 1_545 1_655
O63 Na9 O27 71.8(5) . 1_655
O2 Na9 O27 64.40(18) 1_655 1_655
O1 Na9 O27 127.0(2) 1_655 1_655
O34 Na9 Nb6 107.15(19) 1_545 1_655
O36 Na9 Nb6 142.0(2) 1_545 1_655
O63 Na9 Nb6 96.1(4) . 1_655
O2 Na9 Nb6 35.12(13) 1_655 1_655
O1 Na9 Nb6 31.07(12) 1_655 1_655
O27 Na9 Nb6 96.14(15) 1_655 1_655
O34 Na9 Nb5 110.7(2) 1_545 1_655
O36 Na9 Nb5 148.4(2) 1_545 1_655
O63 Na9 Nb5 78.6(4) . 1_655
O2 Na9 Nb5 34.56(13) 1_655 1_655
O1 Na9 Nb5 96.46(15) 1_655 1_655
O27 Na9 Nb5 30.77(12) 1_655 1_655
Nb6 Na9 Nb5 65.45(7) 1_655 1_655
O34 Na9 P3 21.14(14) 1_545 1_545
O36 Na9 P3 58.60(15) 1_545 1_545
O63 Na9 P3 137.6(4) . 1_545
O2 Na9 P3 121.12(17) 1_655 1_545
O1 Na9 P3 107.48(17) 1_655 1_545
O27 Na9 P3 111.59(17) 1_655 1_545
Nb6 Na9 P3 124.34(12) 1_655 1_545
Nb5 Na9 P3 126.89(12) 1_655 1_545
O34 Na9 Nb9 75.38(17) 1_545 1_545
O36 Na9 Nb9 30.04(14) 1_545 1_545
O63 Na9 Nb9 81.6(4) . 1_545
O2 Na9 Nb9 152.92(19) 1_655 1_545
O1 Na9 Nb9 141.55(18) 1_655 1_545
O27 Na9 Nb9 90.63(15) 1_655 1_545
Nb6 Na9 Nb9 171.80(13) 1_655 1_545
Nb5 Na9 Nb9 121.39(12) 1_655 1_545
P3 Na9 Nb9 56.50(7) 1_545 1_545
O34 Na9 Na6 70.57(19) 1_545 .
O36 Na9 Na6 92.30(18) 1_545 .
O63 Na9 Na6 96.1(4) . .
O2 Na9 Na6 90.49(17) 1_655 .
O1 Na9 Na6 151.95(18) 1_655 .
O27 Na9 Na6 40.06(14) 1_655 .
Nb6 Na9 Na6 125.52(12) 1_655 .
Nb5 Na9 Na6 65.41(9) 1_655 .
P3 Na9 Na6 72.14(10) 1_545 .
Nb9 Na9 Na6 62.65(8) 1_545 .
O34 Na9 Nb8 72.38(17) 1_545 1_545
O36 Na9 Nb8 27.14(14) 1_545 1_545
O63 Na9 Nb8 97.1(4) . 1_545
O2 Na9 Nb8 149.80(19) 1_655 1_545
O1 Na9 Nb8 86.69(16) 1_655 1_545
O27 Na9 Nb8 145.54(17) 1_655 1_545
Nb6 Na9 Nb8 117.76(12) 1_655 1_545
Nb5 Na9 Nb8 175.10(12) 1_655 1_545
P3 Na9 Nb8 55.11(7) 1_545 1_545
Nb9 Na9 Nb8 55.09(6) 1_545 1_545
Na6 Na9 Nb8 113.03(10) . 1_545
O17 Na10 O3 109.7(2) 2_566 .
O17 Na10 O11 137.9(3) 2_566 .
O3 Na10 O11 89.7(2) . .
O17 Na10 O5 85.5(2) 2_566 .
O3 Na10 O5 67.8(2) . .
O11 Na10 O5 67.3(2) . .
O17 Na10 O39 155.3(3) 2_566 .
O3 Na10 O39 66.73(19) . .
O11 Na10 O39 66.47(19) . .
O5 Na10 O39 113.4(2) . .
O17 Na10 O64 90.6(4) 2_566 .
O3 Na10 O64 131.4(5) . .
O11 Na10 O64 104.1(4) . .
O5 Na10 O64 160.2(5) . .
O39 Na10 O64 76.7(4) . .
O17 Na10 Nb3 166.6(2) 2_566 .
O3 Na10 Nb3 82.23(15) . .
O11 Na10 Nb3 32.70(13) . .
O5 Na10 Nb3 93.92(16) . .
O39 Na10 Nb3 34.76(12) . .
O64 Na10 Nb3 85.4(4) . .
O17 Na10 Nb6 133.9(2) 2_566 .
O3 Na10 Nb6 33.06(13) . .
O11 Na10 Nb6 81.58(15) . .
O5 Na10 Nb6 94.16(16) . .
O39 Na10 Nb6 34.53(13) . .
O64 Na10 Nb6 102.4(4) . .
Nb3 Na10 Nb6 59.41(6) . .
O17 Na10 Nb1 91.69(19) 2_566 .
O3 Na10 Nb1 35.23(14) . .
O11 Na10 Nb1 83.32(17) . .
O5 Na10 Nb1 34.03(13) . .
O39 Na10 Nb1 95.82(17) . .
O64 Na10 Nb1 165.8(4) . .
Nb3 Na10 Nb1 95.27(10) . .
Nb6 Na10 Nb1 66.26(7) . .
O17 Na10 Nb4 108.2(2) 2_566 .
O3 Na10 Nb4 84.40(17) . .
O11 Na10 Nb4 34.88(14) . .
O5 Na10 Nb4 34.26(13) . .
O39 Na10 Nb4 95.93(17) . .
O64 Na10 Nb4 131.5(4) . .
Nb3 Na10 Nb4 66.00(8) . .
Nb6 Na10 Nb4 95.68(10) . .
Nb1 Na10 Nb4 60.60(7) . .
O17 Na10 Na4 123.3(2) 2_566 .
O3 Na10 Na4 92.76(17) . .
O11 Na10 Na4 91.16(17) . .
O5 Na10 Na4 150.16(18) . .
O39 Na10 Na4 36.84(15) . .
O64 Na10 Na4 41.8(4) . .
Nb3 Na10 Na4 59.99(8) . .
Nb6 Na10 Na4 61.14(8) . .
Nb1 Na10 Na4 127.35(12) . .
Nb4 Na10 Na4 125.77(11) . .
O60 Na11 O61 93.4(4) . .
O60 Na11 O59 92.7(4) . .
O61 Na11 O59 93.4(4) . .
O60 Na11 O1 155.1(3) . 1_655
O61 Na11 O1 78.0(3) . 1_655
O59 Na11 O1 110.9(4) . 1_655
O60 Na11 O8 110.9(3) . 1_645
O61 Na11 O8 154.3(3) . 1_645
O59 Na11 O8 77.8(3) . 1_645
O1 Na11 O8 82.7(2) 1_655 1_645
O60 Na11 O37 78.6(2) . 1_545
O61 Na11 O37 111.7(4) . 1_545
O59 Na11 O37 153.6(3) . 1_545
O1 Na11 O37 83.1(2) 1_655 1_545
O8 Na11 O37 82.2(2) 1_645 1_545
O60 Na11 Na12 123.8(3) . .
O61 Na11 Na12 122.2(3) . .
O59 Na11 Na12 123.0(3) . .
O1 Na11 Na12 49.16(16) 1_655 .
O8 Na11 Na12 50.25(16) 1_645 .
O37 Na11 Na12 49.65(15) 1_545 .
O60 Na11 Na4 140.5(3) . 1_655
O61 Na11 Na4 114.7(3) . 1_655
O59 Na11 Na4 60.1(3) . 1_655
O1 Na11 Na4 62.72(16) 1_655 1_655
O8 Na11 Na4 40.18(15) 1_645 1_655
O37 Na11 Na4 112.53(17) 1_545 1_655
Na12 Na11 Na4 64.66(11) . 1_655
O60 Na11 Na9 115.4(3) . .
O61 Na11 Na9 60.1(3) . .
O59 Na11 Na9 140.9(3) . .
O1 Na11 Na9 40.23(15) 1_655 .
O8 Na11 Na9 112.93(17) 1_645 .
O37 Na11 Na9 63.50(16) 1_545 .
Na12 Na11 Na9 64.08(11) . .
Na4 Na11 Na9 102.89(11) 1_655 .
O60 Na11 Na8 61.3(3) . 1_545
O61 Na11 Na8 141.5(3) . 1_545
O59 Na11 Na8 114.8(3) . 1_545
O1 Na11 Na8 112.27(17) 1_655 1_545
O8 Na11 Na8 62.34(15) 1_645 1_545
O37 Na11 Na8 39.36(16) 1_545 1_545
Na12 Na11 Na8 64.41(11) . 1_545
Na4 Na11 Na8 102.42(11) 1_655 1_545
Na9 Na11 Na8 102.76(10) . 1_545
O1 Na12 O37 83.6(2) 1_655 1_545
O1 Na12 O8 82.6(2) 1_655 1_645
O37 Na12 O8 82.0(2) 1_545 1_645
O1 Na12 O55 124.7(2) 1_655 2_767
O37 Na12 O55 146.9(3) 1_545 2_767
O8 Na12 O55 84.9(2) 1_645 2_767
O1 Na12 O56 151.0(3) 1_655 2_767
O37 Na12 O56 86.2(2) 1_545 2_767
O8 Na12 O56 122.7(3) 1_645 2_767
O55 Na12 O56 75.6(2) 2_767 2_767
O1 Na12 O57 88.3(2) 1_655 2_767
O37 Na12 O57 126.3(2) 1_545 2_767
O8 Na12 O57 149.2(2) 1_645 2_767
O55 Na12 O57 76.2(2) 2_767 2_767
O56 Na12 O57 76.1(2) 2_767 2_767
O1 Na12 Na11 49.57(16) 1_655 .
O37 Na12 Na11 49.89(15) 1_545 .
O8 Na12 Na11 49.77(16) 1_645 .
O55 Na12 Na11 133.3(2) 2_767 .
O56 Na12 Na11 134.4(2) 2_767 .
O57 Na12 Na11 136.4(2) 2_767 .
O1 Na12 Na2 131.6(2) 1_655 2_767
O37 Na12 Na2 130.19(19) 1_545 2_767
O8 Na12 Na2 128.89(19) 1_645 2_767
O55 Na12 Na2 45.62(17) 2_767 2_767
O56 Na12 Na2 45.22(17) 2_767 2_767
O57 Na12 Na2 44.97(17) 2_767 2_767
Na11 Na12 Na2 178.53(17) . 2_767
O1 Na12 Na9 42.88(16) 1_655 .
O37 Na12 Na9 66.24(17) 1_545 .
O8 Na12 Na9 117.06(18) 1_645 .
O55 Na12 Na9 145.7(2) 2_767 .
O56 Na12 Na9 108.4(2) 2_767 .
O57 Na12 Na9 72.09(17) 2_767 .
Na11 Na12 Na9 68.78(11) . .
Na2 Na12 Na9 112.67(13) 2_767 .
O1 Na12 Na4 64.86(17) 1_655 1_655
O37 Na12 Na4 116.24(17) 1_545 1_655
O8 Na12 Na4 42.29(15) 1_645 1_655
O55 Na12 Na4 69.98(17) 2_767 1_655
O56 Na12 Na4 143.0(2) 2_767 1_655
O57 Na12 Na4 107.46(18) 2_767 1_655
Na11 Na12 Na4 68.24(11) . 1_655
Na2 Na12 Na4 111.24(12) 2_767 1_655
Na9 Na12 Na4 107.61(12) . 1_655
O1 Na12 Na8 117.16(18) 1_655 1_545
O37 Na12 Na8 41.96(16) 1_545 1_545
O8 Na12 Na8 64.87(16) 1_645 1_545
O55 Na12 Na8 105.1(2) 2_767 1_545
O56 Na12 Na8 69.29(18) 2_767 1_545
O57 Na12 Na8 143.52(19) 2_767 1_545
Na11 Na12 Na8 69.01(11) . 1_545
Na2 Na12 Na8 110.04(13) 2_767 1_545
Na9 Na12 Na8 108.04(11) . 1_545
Na4 Na12 Na8 107.01(12) 1_655 1_545
O66 Na13 O29 113.9(6) . .
O66 Na13 O22 127.0(6) . .
O29 Na13 O22 65.8(3) . .
O66 Na13 O24 79.8(5) . .
O29 Na13 O24 125.2(4) . .
O22 Na13 O24 64.8(3) . .
O66 Na13 O67 103.8(7) . .
O29 Na13 O67 91.4(4) . .
O22 Na13 O67 129.0(5) . .
O24 Na13 O67 138.8(4) . .
O66 Na13 O13 167.3(7) . .
O29 Na13 O13 66.2(3) . .
O22 Na13 O13 65.3(3) . .
O24 Na13 O13 110.9(4) . .
O67 Na13 O13 63.7(3) . .
O66 Na13 O19 131.7(6) . .
O29 Na13 O19 112.6(4) . .
O22 Na13 O19 64.3(3) . .
O24 Na13 O19 63.3(2) . .
O67 Na13 O19 87.1(4) . .
O13 Na13 O19 53.4(2) . .
O66 Na13 Na14 89.5(6) . .
O29 Na13 Na14 143.9(4) . .
O22 Na13 Na14 122.3(4) . .
O24 Na13 Na14 84.2(3) . .
O67 Na13 Na14 55.2(4) . .
O13 Na13 Na14 84.9(3) . .
O19 Na13 Na14 58.3(3) . .
O66 Na13 P4 151.9(6) . .
O29 Na13 P4 93.3(3) . .
O22 Na13 P4 69.7(3) . .
O24 Na13 P4 90.6(3) . .
O67 Na13 P4 66.7(3) . .
O13 Na13 P4 27.78(14) . .
O19 Na13 P4 27.86(14) . .
Na14 Na13 P4 63.0(3) . .
O66 Na13 Nb9 143.5(6) . .
O29 Na13 Nb9 38.57(18) . .
O22 Na13 Nb9 34.28(16) . .
O24 Na13 Nb9 98.9(3) . .
O67 Na13 Nb9 100.7(4) . .
O13 Na13 Nb9 44.16(18) . .
O19 Na13 Nb9 75.8(3) . .
Na14 Na13 Nb9 126.8(4) . .
P4 Na13 Nb9 63.87(18) . .
O66 Na13 Nb7 116.4(6) . .
O29 Na13 Nb7 98.9(3) . .
O22 Na13 Nb7 33.24(16) . .
O24 Na13 Nb7 37.87(17) . .
O67 Na13 Nb7 129.1(4) . .
O13 Na13 Nb7 75.5(3) . .
O19 Na13 Nb7 43.07(18) . .
Na14 Na13 Nb7 94.0(3) . .
P4 Na13 Nb7 63.13(18) . .
Nb9 Na13 Nb7 63.94(19) . .
O66 Na13 Na15 52.4(6) . .
O29 Na13 Na15 82.7(3) . .
O22 Na13 Na15 145.1(3) . .
O24 Na13 Na15 132.1(4) . .
O67 Na13 Na15 63.1(4) . .
O13 Na13 Na15 116.3(3) . .
O19 Na13 Na15 147.4(4) . .
Na14 Na13 Na15 91.9(4) . .
P4 Na13 Na15 129.4(3) . .
Nb9 Na13 Na15 120.4(2) . .
Nb7 Na13 Na15 167.4(3) . .
O68 Na14 O20 114.8(6) . .
O68 Na14 O2 128.9(6) . .
O20 Na14 O2 65.7(3) . .
O68 Na14 O33 82.5(6) . .
O20 Na14 O33 123.9(5) . .
O2 Na14 O33 63.1(3) . .
O68 Na14 O67 103.2(7) . .
O20 Na14 O67 91.6(4) . .
O2 Na14 O67 127.8(5) . .
O33 Na14 O67 138.3(5) . .
O68 Na14 O12 166.9(7) . .
O20 Na14 O12 65.8(3) . .
O2 Na14 O12 64.0(3) . .
O33 Na14 O12 108.4(4) . .
O67 Na14 O12 63.8(3) . .
O68 Na14 O19 132.3(6) . .
O20 Na14 O19 111.6(5) . .
O2 Na14 O19 63.3(3) . .
O33 Na14 O19 62.4(3) . .
O67 Na14 O19 86.0(4) . .
O12 Na14 O19 52.4(3) . .
O68 Na14 Na13 90.3(6) . .
O20 Na14 Na13 143.3(4) . .
O2 Na14 Na13 119.6(4) . .
O33 Na14 Na13 83.8(3) . .
O67 Na14 Na13 55.3(4) . .
O12 Na14 Na13 83.8(3) . .
O19 Na14 Na13 56.6(3) . .
O68 Na14 P4 151.7(6) . .
O20 Na14 P4 92.3(3) . .
O2 Na14 P4 68.5(3) . .
O33 Na14 P4 89.3(3) . .
O67 Na14 P4 66.1(3) . .
O12 Na14 P4 27.13(15) . .
O19 Na14 P4 27.53(15) . .
Na13 Na14 P4 61.8(3) . .
O68 Na14 Nb6 144.4(6) . .
O20 Na14 Nb6 38.2(2) . .
O2 Na14 Nb6 33.98(19) . .
O33 Na14 Nb6 96.9(4) . .
O67 Na14 Nb6 100.6(4) . .
O12 Na14 Nb6 43.8(2) . .
O19 Na14 Nb6 75.2(3) . .
Na13 Na14 Nb6 125.1(4) . .
P4 Na14 Nb6 63.3(2) . .
O68 Na14 Nb5 118.4(6) . .
O20 Na14 Nb5 98.1(4) . .
O2 Na14 Nb5 32.57(17) . .
O33 Na14 Nb5 36.87(19) . .
O67 Na14 Nb5 127.4(4) . .
O12 Na14 Nb5 73.7(3) . .
O19 Na14 Nb5 42.42(18) . .
Na13 Na14 Nb5 92.0(3) . .
P4 Na14 Nb5 62.0(2) . .
Nb6 Na14 Nb5 63.1(2) . .
O68 Na14 Na15 51.2(6) . 2_677
O20 Na14 Na15 83.9(3) . 2_677
O2 Na14 Na15 146.5(4) . 2_677
O33 Na14 Na15 133.6(4) . 2_677
O67 Na14 Na15 63.7(4) . 2_677
O12 Na14 Na15 117.3(3) . 2_677
O19 Na14 Na15 146.9(4) . 2_677
Na13 Na14 Na15 93.1(4) . 2_677
P4 Na14 Na15 129.5(3) . 2_677
Nb6 Na14 Na15 121.3(3) . 2_677
Nb5 Na14 Na15 168.4(3) . 2_677
O73 Na15 O73 71.9(6) . 2_677
O73 Na15 O74 64.7(8) . .
O73 Na15 O74 106.2(8) 2_677 .
O73 Na15 O31 116.8(6) . .
O73 Na15 O31 128.1(7) 2_677 .
O74 Na15 O31 124.1(8) . .
O73 Na15 O32 127.9(7) . 2_677
O73 Na15 O32 116.2(6) 2_677 2_677
O74 Na15 O32 63.8(7) . 2_677
O31 Na15 O32 98.0(4) . 2_677
O73 Na15 Na15 35.8(4) . 2_677
O73 Na15 Na15 36.1(4) 2_677 2_677
O74 Na15 Na15 84.7(8) . 2_677
O31 Na15 Na15 131.2(6) . 2_677
O32 Na15 Na15 130.8(5) 2_677 2_677
O73 Na15 Na14 119.6(5) . 2_677
O73 Na15 Na14 55.7(5) 2_677 2_677
O74 Na15 Na14 101.2(7) . 2_677
O31 Na15 Na14 118.4(5) . 2_677
O32 Na15 Na14 64.8(3) 2_677 2_677
Na15 Na15 Na14 87.6(5) 2_677 2_677
O73 Na15 Na13 55.7(5) . .
O73 Na15 Na13 119.5(5) 2_677 .
O74 Na15 Na13 78.5(7) . .
O31 Na15 Na13 65.2(3) . .
O32 Na15 Na13 119.0(5) 2_677 .
Na15 Na15 Na13 87.3(5) 2_677 .
Na14 Na15 Na13 175.0(3) 2_677 .
O40 P1 O32 111.7(4) . .
O40 P1 O21 110.0(3) . .
O32 P1 O21 109.3(3) . .
O40 P1 O20 110.6(3) . .
O32 P1 O20 109.6(3) . .
O21 P1 O20 105.5(3) . .
O40 P1 Na4 33.3(2) . .
O32 P1 Na4 145.0(3) . .
O21 P1 Na4 90.6(2) . .
O20 P1 Na4 91.4(2) . .
O25 P2 O23 112.3(3) . .
O25 P2 O24 108.4(3) . .
O23 P2 O24 110.4(3) . .
O25 P2 O33 109.1(3) . .
O23 P2 O33 110.1(3) . .
O24 P2 O33 106.4(3) . .
O25 P2 Na8 147.1(3) . 1_455
O23 P2 Na8 34.9(2) . 1_455
O24 P2 Na8 91.6(2) . 1_455
O33 P2 Na8 88.9(2) . 1_455
O31 P3 O34 111.6(3) . .
O31 P3 O29 109.5(3) . .
O34 P3 O29 110.3(3) . .
O31 P3 O30 109.1(3) . .
O34 P3 O30 110.6(3) . .
O29 P3 O30 105.5(3) . .
O31 P3 Na9 144.4(3) . 1_565
O34 P3 Na9 32.9(2) . 1_565
O29 P3 Na9 89.4(2) . 1_565
O30 P3 Na9 93.5(2) . 1_565
O12 P4 O13 110.3(3) . .
O12 P4 O19 109.8(3) . .
O13 P4 O19 109.5(3) . .
O12 P4 O16 109.0(3) . .
O13 P4 O16 109.1(3) . .
O19 P4 O16 109.1(3) . .
O12 P4 Na13 102.8(3) . .
O13 P4 Na13 57.2(2) . .
O19 P4 Na13 59.0(2) . .
O16 P4 Na13 148.1(3) . .
O12 P4 Na14 56.9(3) . .
O13 P4 Na14 102.1(3) . .
O19 P4 Na14 59.8(3) . .
O16 P4 Na14 148.7(3) . .
Na13 P4 Na14 55.2(3) . .
O17 Nb1 O5 102.5(2) . .
O17 Nb1 O14 98.8(2) . .
O5 Nb1 O14 92.1(2) . .
O17 Nb1 O4 100.0(2) . .
O5 Nb1 O4 157.2(2) . .
O14 Nb1 O4 87.8(2) . .
O17 Nb1 O3 101.4(2) . .
O5 Nb1 O3 88.6(2) . .
O14 Nb1 O3 159.1(2) . .
O4 Nb1 O3 83.6(2) . .
O17 Nb1 O16 169.6(2) . .
O5 Nb1 O16 72.65(19) . .
O14 Nb1 O16 72.54(19) . .
O4 Nb1 O16 85.6(2) . .
O3 Nb1 O16 87.8(2) . .
O17 Nb1 Na10 95.8(2) . .
O5 Nb1 Na10 45.96(18) . .
O14 Nb1 Na10 137.75(17) . .
O4 Nb1 Na10 128.16(18) . .
O3 Nb1 Na10 44.80(16) . .
O16 Nb1 Na10 87.35(14) . .
O17 Nb1 Na3 91.3(2) . 1_455
O5 Nb1 Na3 137.49(18) . 1_455
O14 Nb1 Na3 45.77(17) . 1_455
O4 Nb1 Na3 44.56(18) . 1_455
O3 Nb1 Na3 128.13(16) . 1_455
O16 Nb1 Na3 86.65(14) . 1_455
Na10 Nb1 Na3 170.97(8) . 1_455
O26 Nb2 O14 102.1(3) . .
O26 Nb2 O6 99.2(3) . .
O14 Nb2 O6 92.2(2) . .
O26 Nb2 O28 99.1(3) . .
O14 Nb2 O28 158.4(2) . .
O6 Nb2 O28 88.2(2) . .
O26 Nb2 O7 101.4(3) . .
O14 Nb2 O7 88.4(2) . .
O6 Nb2 O7 158.7(2) . .
O28 Nb2 O7 83.6(2) . .
O26 Nb2 O16 169.9(2) . .
O14 Nb2 O16 72.8(2) . .
O6 Nb2 O16 72.70(19) . .
O28 Nb2 O16 86.8(2) . .
O7 Nb2 O16 87.2(2) . .
O26 Nb2 Na3 95.5(2) . 1_455
O14 Nb2 Na3 46.22(18) . 1_455
O6 Nb2 Na3 138.07(18) . 1_455
O28 Nb2 Na3 127.80(17) . 1_455
O7 Nb2 Na3 44.38(16) . 1_455
O16 Nb2 Na3 87.13(13) . 1_455
O26 Nb2 Na1 91.5(2) . 2_676
O14 Nb2 Na1 137.53(18) . 2_676
O6 Nb2 Na1 45.64(17) . 2_676
O28 Nb2 Na1 44.88(16) . 2_676
O7 Nb2 Na1 128.35(16) . 2_676
O16 Nb2 Na1 87.02(14) . 2_676
Na3 Nb2 Na1 170.94(8) 1_455 2_676
O18 Nb3 O11 101.2(3) . .
O18 Nb3 O10 98.6(2) . .
O11 Nb3 O10 93.8(2) . .
O18 Nb3 O39 102.5(3) . .
O11 Nb3 O39 90.8(2) . .
O10 Nb3 O39 157.1(2) . .
O18 Nb3 O21 93.7(2) . .
O11 Nb3 O21 165.0(2) . .
O10 Nb3 O21 85.4(2) . .
O39 Nb3 O21 84.4(2) . .
O18 Nb3 O12 172.0(2) . .
O11 Nb3 O12 86.6(2) . .
O10 Nb3 O12 82.7(2) . .
O39 Nb3 O12 75.2(2) . .
O21 Nb3 O12 78.4(2) . .
O18 Nb3 Na8 50.9(2) . .
O11 Nb3 Na8 91.57(17) . .
O10 Nb3 Na8 49.09(17) . .
O39 Nb3 Na8 153.19(18) . .
O21 Nb3 Na8 99.13(15) . .
O12 Nb3 Na8 131.57(15) . .
O18 Nb3 Na10 97.51(19) . .
O11 Nb3 Na10 44.62(18) . .
O10 Nb3 Na10 137.71(17) . .
O39 Nb3 Na10 47.73(16) . .
O21 Nb3 Na10 132.13(16) . .
O12 Nb3 Na10 86.65(14) . .
Na8 Nb3 Na10 123.73(9) . .
O18 Nb3 Na4 68.5(2) . .
O11 Nb3 Na4 107.75(18) . .
O10 Nb3 Na4 156.42(17) . .
O39 Nb3 Na4 35.80(17) . .
O21 Nb3 Na4 76.26(17) . .
O12 Nb3 Na4 107.47(14) . .
Na8 Nb3 Na4 119.00(10) . .
Na10 Nb3 Na4 65.34(10) . .
O15 Nb4 O6 101.9(3) . .
O15 Nb4 O5 99.4(2) . .
O6 Nb4 O5 91.9(2) . .
O15 Nb4 O11 99.9(3) . .
O6 Nb4 O11 157.9(2) . .
O5 Nb4 O11 88.2(2) . .
O15 Nb4 O9 101.4(2) . .
O6 Nb4 O9 88.8(2) . .
O5 Nb4 O9 158.6(2) . .
O11 Nb4 O9 83.3(2) . .
O15 Nb4 O16 169.7(2) . .
O6 Nb4 O16 72.7(2) . .
O5 Nb4 O16 72.3(2) . .
O11 Nb4 O16 86.3(2) . .
O9 Nb4 O16 87.47(19) . .
O15 Nb4 Na1 95.0(2) . 2_676
O6 Nb4 Na1 46.19(17) . 2_676
O5 Nb4 Na1 137.76(18) . 2_676
O11 Nb4 Na1 128.03(17) . 2_676
O9 Nb4 Na1 44.89(17) . 2_676
O16 Nb4 Na1 87.47(14) . 2_676
O15 Nb4 Na10 91.4(2) . .
O6 Nb4 Na10 137.55(17) . .
O5 Nb4 Na10 45.94(18) . .
O11 Nb4 Na10 44.85(16) . .
O9 Nb4 Na10 128.11(17) . .
O16 Nb4 Na10 87.19(14) . .
Na1 Nb4 Na10 171.43(8) 2_676 .
O27 Nb5 O4 101.4(2) . .
O27 Nb5 O2 99.0(2) . .
O4 Nb5 O2 93.6(2) . .
O27 Nb5 O38 102.4(2) . .
O4 Nb5 O38 91.2(2) . .
O2 Nb5 O38 156.6(2) . .
O27 Nb5 O33 94.3(2) . .
O4 Nb5 O33 164.3(2) . .
O2 Nb5 O33 84.9(2) . .
O38 Nb5 O33 84.3(2) . .
O27 Nb5 O19 171.6(2) . .
O4 Nb5 O19 86.7(2) . .
O2 Nb5 O19 82.5(2) . .
O38 Nb5 O19 75.0(2) . .
O33 Nb5 O19 77.61(19) . .
O27 Nb5 Na9 50.8(2) . 1_455
O4 Nb5 Na9 90.70(18) . 1_455
O2 Nb5 Na9 49.92(16) . 1_455
O38 Nb5 Na9 152.92(16) . 1_455
O33 Nb5 Na9 100.12(16) . 1_455
O19 Nb5 Na9 132.11(16) . 1_455
O27 Nb5 Na3 97.4(2) . 1_455
O4 Nb5 Na3 44.87(19) . 1_455
O2 Nb5 Na3 137.78(16) . 1_455
O38 Nb5 Na3 47.95(16) . 1_455
O33 Nb5 Na3 132.26(17) . 1_455
O19 Nb5 Na3 86.81(15) . 1_455
Na9 Nb5 Na3 122.79(10) 1_455 1_455
O27 Nb5 Na14 122.2(2) . .
O4 Nb5 Na14 121.7(2) . .
O2 Nb5 Na14 46.8(2) . .
O38 Nb5 Na14 112.2(2) . .
O33 Nb5 Na14 47.8(2) . .
O19 Nb5 Na14 53.3(2) . .
Na9 Nb5 Na14 89.46(18) 1_455 .
Na3 Nb5 Na14 140.13(17) 1_455 .
O27 Nb5 Na8 68.3(2) . 1_455
O4 Nb5 Na8 109.19(19) . 1_455
O2 Nb5 Na8 155.40(16) . 1_455
O38 Nb5 Na8 36.29(16) . 1_455
O33 Nb5 Na8 75.60(17) . 1_455
O19 Nb5 Na8 107.19(15) . 1_455
Na9 Nb5 Na8 118.65(9) 1_455 1_455
Na3 Nb5 Na8 66.43(9) 1_455 1_455
Na14 Nb5 Na8 121.24(18) . 1_455
O1 Nb6 O3 100.6(2) . .
O1 Nb6 O2 99.2(2) . .
O3 Nb6 O2 93.6(2) . .
O1 Nb6 O39 103.4(3) . .
O3 Nb6 O39 90.8(2) . .
O2 Nb6 O39 155.8(2) . .
O1 Nb6 O20 93.4(2) . .
O3 Nb6 O20 165.8(2) . .
O2 Nb6 O20 86.2(2) . .
O39 Nb6 O20 83.8(2) . .
O1 Nb6 O12 172.0(2) . .
O3 Nb6 O12 87.3(2) . .
O2 Nb6 O12 81.6(2) . .
O39 Nb6 O12 74.9(2) . .
O20 Nb6 O12 78.66(19) . .
O1 Nb6 Na9 50.4(2) . 1_455
O3 Nb6 Na9 89.84(17) . 1_455
O2 Nb6 Na9 50.60(16) . 1_455
O39 Nb6 Na9 153.31(17) . 1_455
O20 Nb6 Na9 100.83(15) . 1_455
O12 Nb6 Na9 131.79(15) . 1_455
O1 Nb6 Na10 98.33(19) . .
O3 Nb6 Na10 44.49(18) . .
O2 Nb6 Na10 136.93(16) . .
O39 Nb6 Na10 47.65(16) . .
O20 Nb6 Na10 131.47(16) . .
O12 Nb6 Na10 86.28(14) . .
Na9 Nb6 Na10 122.70(9) 1_455 .
O1 Nb6 Na14 121.8(2) . .
O3 Nb6 Na14 124.3(2) . .
O2 Nb6 Na14 48.9(2) . .
O39 Nb6 Na14 110.1(2) . .
O20 Nb6 Na14 46.9(2) . .
O12 Nb6 Na14 52.99(19) . .
Na9 Nb6 Na14 91.33(16) 1_455 .
Na10 Nb6 Na14 139.21(16) . .
O1 Nb6 Na4 71.4(2) . .
O3 Nb6 Na4 107.12(18) . .
O2 Nb6 Na4 158.38(16) . .
O39 Nb6 Na4 33.88(17) . .
O20 Nb6 Na4 75.27(16) . .
O12 Nb6 Na4 105.13(14) . .
Na9 Nb6 Na4 121.55(9) 1_455 .
Na10 Nb6 Na4 64.62(9) . .
Na14 Nb6 Na4 118.89(17) . .
O8 Nb7 O7 100.7(2) . .
O8 Nb7 O22 98.4(2) . .
O7 Nb7 O22 94.0(2) . .
O8 Nb7 O38 103.4(2) . .
O7 Nb7 O38 90.8(2) . .
O22 Nb7 O38 156.3(2) . .
O8 Nb7 O24 94.0(2) . .
O7 Nb7 O24 165.1(2) . .
O22 Nb7 O24 85.7(2) . .
O38 Nb7 O24 83.9(2) . .
O8 Nb7 O19 171.5(2) . .
O7 Nb7 O19 87.8(2) . .
O22 Nb7 O19 82.1(2) . .
O38 Nb7 O19 75.0(2) . .
O24 Nb7 O19 77.5(2) . .
O8 Nb7 Na4 49.78(19) . 1_565
O7 Nb7 Na4 90.08(18) . 1_565
O22 Nb7 Na4 50.51(18) . 1_565
O38 Nb7 Na4 152.77(18) . 1_565
O24 Nb7 Na4 101.02(16) . 1_565
O19 Nb7 Na4 132.28(14) . 1_565
O8 Nb7 Na3 98.26(19) . 1_455
O7 Nb7 Na3 44.19(17) . 1_455
O22 Nb7 Na3 137.25(16) . 1_455
O38 Nb7 Na3 47.98(16) . 1_455
O24 Nb7 Na3 131.82(16) . 1_455
O19 Nb7 Na3 86.90(14) . 1_455
Na4 Nb7 Na3 122.25(10) 1_565 1_455
O8 Nb7 Na13 121.6(2) . .
O7 Nb7 Na13 122.5(2) . .
O22 Nb7 Na13 46.7(2) . .
O38 Nb7 Na13 112.3(2) . .
O24 Nb7 Na13 48.5(2) . .
O19 Nb7 Na13 53.02(19) . .
Na4 Nb7 Na13 89.91(16) 1_565 .
Na3 Nb7 Na13 139.91(16) 1_455 .
O8 Nb7 Na8 72.08(19) . 1_455
O7 Nb7 Na8 107.71(17) . 1_455
O22 Nb7 Na8 157.43(16) . 1_455
O38 Nb7 Na8 33.50(17) . 1_455
O24 Nb7 Na8 74.92(16) . 1_455
O19 Nb7 Na8 104.31(14) . 1_455
Na4 Nb7 Na8 121.57(10) 1_565 1_455
Na3 Nb7 Na8 65.25(9) 1_455 1_455
Na13 Nb7 Na8 120.52(15) . 1_455
O37 Nb8 O9 100.5(2) . .
O37 Nb8 O10 98.8(2) . .
O9 Nb8 O10 93.6(2) . .
O37 Nb8 O36 102.5(2) . .
O9 Nb8 O36 90.5(2) . .
O10 Nb8 O36 157.1(2) . .
O37 Nb8 O30 93.7(2) . .
O9 Nb8 O30 165.6(2) . .
O10 Nb8 O30 86.6(2) . .
O36 Nb8 O30 84.0(2) . .
O37 Nb8 O13 171.9(2) . .
O9 Nb8 O13 87.4(2) . .
O10 Nb8 O13 82.4(2) . .
O36 Nb8 O13 75.27(19) . .
O30 Nb8 O13 78.40(19) . .
O37 Nb8 Na8 50.5(2) . .
O9 Nb8 Na8 90.92(19) . .
O10 Nb8 Na8 49.79(17) . .
O36 Nb8 Na8 152.72(16) . .
O30 Nb8 Na8 100.05(16) . .
O13 Nb8 Na8 132.01(15) . .
O37 Nb8 Na1 97.81(19) . 2_676
O9 Nb8 Na1 44.10(18) . 2_676
O10 Nb8 Na1 136.78(16) . 2_676
O36 Nb8 Na1 47.67(16) . 2_676
O30 Nb8 Na1 131.68(16) . 2_676
O13 Nb8 Na1 86.48(14) . 2_676
Na8 Nb8 Na1 123.16(9) . 2_676
O37 Nb8 Na9 71.6(2) . 1_565
O9 Nb8 Na9 106.35(18) . 1_565
O10 Nb8 Na9 159.03(16) . 1_565
O36 Nb8 Na9 32.77(15) . 1_565
O30 Nb8 Na9 75.76(16) . 1_565
O13 Nb8 Na9 104.48(15) . 1_565
Na8 Nb8 Na9 121.83(9) . 1_565
Na1 Nb8 Na9 64.05(9) 2_676 1_565
O35 Nb9 O28 100.9(3) . .
O35 Nb9 O22 99.3(3) . .
O28 Nb9 O22 93.8(2) . .
O35 Nb9 O36 103.0(2) . .
O28 Nb9 O36 91.5(2) . .
O22 Nb9 O36 155.7(2) . .
O35 Nb9 O29 93.7(2) . .
O28 Nb9 O29 165.4(2) . .
O22 Nb9 O29 84.8(2) . .
O36 Nb9 O29 84.1(2) . .
O35 Nb9 O13 171.9(2) . .
O28 Nb9 O13 87.0(2) . .
O22 Nb9 O13 81.9(2) . .
O36 Nb9 O13 74.73(19) . .
O29 Nb9 O13 78.4(2) . .
O35 Nb9 Na4 51.0(2) . 1_565
O28 Nb9 Na4 90.52(19) . 1_565
O22 Nb9 Na4 50.04(18) . 1_565
O36 Nb9 Na4 153.70(17) . 1_565
O29 Nb9 Na4 99.62(16) . 1_565
O13 Nb9 Na4 131.57(14) . 1_565
O35 Nb9 Na1 97.9(2) . 2_676
O28 Nb9 Na1 44.96(17) . 2_676
O22 Nb9 Na1 137.79(16) . 2_676
O36 Nb9 Na1 47.96(16) . 2_676
O29 Nb9 Na1 132.07(16) . 2_676
O13 Nb9 Na1 86.33(14) . 2_676
Na4 Nb9 Na1 123.51(10) 1_565 2_676
O35 Nb9 Na13 122.6(2) . .
O28 Nb9 Na13 123.0(2) . .
O22 Nb9 Na13 48.0(2) . .
O36 Nb9 Na13 110.2(2) . .
O29 Nb9 Na13 47.1(2) . .
O13 Nb9 Na13 52.72(19) . .
Na4 Nb9 Na13 90.43(16) 1_565 .
Na1 Nb9 Na13 139.02(16) 2_676 .
O35 Nb9 Na9 68.0(2) . 1_565
O28 Nb9 Na9 108.14(17) . 1_565
O22 Nb9 Na9 156.08(16) . 1_565
O36 Nb9 Na9 36.68(17) . 1_565
O29 Nb9 Na9 76.26(16) . 1_565
O13 Nb9 Na9 107.96(14) . 1_565
Na4 Nb9 Na9 118.63(9) 1_565 1_565
Na1 Nb9 Na9 65.77(9) 2_676 1_565
Na13 Nb9 Na9 120.76(15) . 1_565
Nb6 O1 Na12 133.1(3) . 1_455
Nb6 O1 Na11 134.9(3) . 1_455
Na12 O1 Na11 81.3(2) 1_455 1_455
Nb6 O1 Na9 98.5(3) . 1_455
Na12 O1 Na9 99.1(2) 1_455 1_455
Na11 O1 Na9 103.7(2) 1_455 1_455
Nb5 O2 Nb6 141.1(3) . .
Nb5 O2 Na9 95.5(2) . 1_455
Nb6 O2 Na9 94.3(2) . 1_455
Nb5 O2 Na14 100.6(3) . .
Nb6 O2 Na14 97.1(3) . .
Na9 O2 Na14 137.6(3) 1_455 .
Nb6 O3 Nb1 145.6(3) . .
Nb6 O3 Na10 102.4(2) . .
Nb1 O3 Na10 100.0(2) . .
Nb5 O4 Nb1 147.7(3) . .
Nb5 O4 Na3 102.3(3) . 1_455
Nb1 O4 Na3 100.9(2) . 1_455
Nb1 O5 Nb4 124.6(3) . .
Nb1 O5 Na10 100.0(2) . .
Nb4 O5 Na10 99.8(2) . .
Nb4 O6 Nb2 124.3(3) . .
Nb4 O6 Na1 99.5(2) . 2_676
Nb2 O6 Na1 100.2(2) . 2_676
Nb7 O7 Nb2 145.4(3) . .
Nb7 O7 Na3 102.6(2) . 1_455
Nb2 O7 Na3 100.4(2) . 1_455
Nb7 O8 Na11 134.0(3) . 1_465
Nb7 O8 Na12 134.8(3) . 1_465
Na11 O8 Na12 80.0(2) 1_465 1_465
Nb7 O8 Na4 99.4(2) . 1_565
Na11 O8 Na4 103.3(2) 1_465 1_565
Na12 O8 Na4 99.0(2) 1_465 1_565
Nb8 O9 Nb4 145.8(3) . .
Nb8 O9 Na1 102.9(2) . 2_676
Nb4 O9 Na1 99.7(2) . 2_676
Nb8 O10 Nb3 140.7(3) . .
Nb8 O10 Na8 95.2(2) . .
Nb3 O10 Na8 96.3(2) . .
Nb3 O11 Nb4 147.3(3) . .
Nb3 O11 Na10 102.7(2) . .
Nb4 O11 Na10 100.3(2) . .
P4 O12 Nb3 127.2(3) . .
P4 O12 Nb6 128.2(3) . .
Nb3 O12 Nb6 90.15(19) . .
P4 O12 Na14 95.9(3) . .
Nb3 O12 Na14 127.1(3) . .
Nb6 O12 Na14 83.2(3) . .
P4 O13 Nb8 127.8(3) . .
P4 O13 Nb9 127.1(3) . .
Nb8 O13 Nb9 90.39(17) . .
P4 O13 Na13 95.0(3) . .
Nb8 O13 Na13 128.0(3) . .
Nb9 O13 Na13 83.1(3) . .
Nb2 O14 Nb1 124.1(3) . .
Nb2 O14 Na3 99.6(2) . 1_455
Nb1 O14 Na3 100.1(2) . 1_455
Nb4 O15 Na1 155.2(4) . .
P4 O16 Nb2 125.6(3) . .
P4 O16 Nb1 125.5(3) . .
Nb2 O16 Nb1 90.16(17) . .
P4 O16 Nb4 124.6(3) . .
Nb2 O16 Nb4 89.96(16) . .
Nb1 O16 Nb4 90.03(17) . .
Nb1 O17 Na10 156.4(3) . 2_566
Nb3 O18 Na5 135.8(3) . .
Nb3 O18 Na6 135.0(3) . .
Na5 O18 Na6 81.4(2) . .
Nb3 O18 Na8 98.2(3) . .
Na5 O18 Na8 101.7(2) . .
Na6 O18 Na8 96.2(2) . .
P4 O19 Nb7 127.5(3) . .
P4 O19 Nb5 126.5(3) . .
Nb7 O19 Nb5 90.37(18) . .
P4 O19 Na13 93.2(3) . .
Nb7 O19 Na13 83.9(3) . .
Nb5 O19 Na13 131.5(3) . .
P4 O19 Na14 92.7(3) . .
Nb7 O19 Na14 131.0(3) . .
Nb5 O19 Na14 84.3(3) . .
Na13 O19 Na14 65.0(3) . .
P1 O20 Nb6 127.5(3) . .
P1 O20 Na14 113.7(4) . .
Nb6 O20 Na14 94.9(3) . .
P1 O21 Nb3 127.0(3) . .
Nb7 O22 Nb9 140.6(3) . .
Nb7 O22 Na13 100.1(3) . .
Nb9 O22 Na13 97.7(3) . .
Nb7 O22 Na4 94.5(2) . 1_565
Nb9 O22 Na4 95.1(2) . 1_565
Na13 O22 Na4 138.3(3) . 1_565
P2 O23 Na8 123.3(3) . 1_455
P2 O24 Nb7 127.9(3) . .
P2 O24 Na13 115.8(4) . .
Nb7 O24 Na13 93.6(3) . .
Nb2 O26 Na3 155.5(4) . 2_676
Nb5 O27 Na5 136.9(3) . 1_455
Nb5 O27 Na6 135.4(3) . 1_455
Na5 O27 Na6 81.1(2) 1_455 1_455
Nb5 O27 Na9 98.4(3) . 1_455
Na5 O27 Na9 100.2(2) 1_455 1_455
Na6 O27 Na9 94.6(2) 1_455 1_455
Nb9 O28 Nb2 147.1(3) . .
Nb9 O28 Na1 102.2(2) . 2_676
Nb2 O28 Na1 100.2(2) . 2_676
P3 O29 Nb9 126.6(3) . .
P3 O29 Na13 115.1(4) . .
Nb9 O29 Na13 94.4(3) . .
P3 O30 Nb8 126.9(3) . .
P3 O31 Na15 139.8(4) . .
P1 O32 Na15 140.7(5) . 2_677
P2 O33 Nb5 127.7(3) . .
P2 O33 Na14 114.7(4) . .
Nb5 O33 Na14 95.3(3) . .
P3 O34 Na9 125.9(3) . 1_565
Nb9 O35 Na6 133.9(3) . 1_565
Nb9 O35 Na5 137.8(3) . 1_565
Na6 O35 Na5 81.4(2) 1_565 1_565
Nb9 O35 Na4 98.4(2) . 1_565
Na6 O35 Na4 95.1(2) 1_565 1_565
Na5 O35 Na4 100.4(3) 1_565 1_565
Nb9 O36 Nb8 119.4(2) . .
Nb9 O36 Na9 113.3(3) . 1_565
Nb8 O36 Na9 120.1(3) . 1_565
Nb9 O36 Na1 97.3(2) . 2_676
Nb8 O36 Na1 97.6(2) . 2_676
Na9 O36 Na1 102.1(2) 1_565 2_676
Nb8 O37 Na12 133.3(3) . 1_565
Nb8 O37 Na11 134.1(3) . 1_565
Na12 O37 Na11 80.46(19) 1_565 1_565
Nb8 O37 Na8 98.5(2) . .
Na12 O37 Na8 100.3(2) 1_565 .
Na11 O37 Na8 105.0(2) 1_565 .
Nb5 O38 Nb7 119.6(3) . .
Nb5 O38 Na8 113.9(2) . 1_455
Nb7 O38 Na8 118.7(3) . 1_455
Nb5 O38 Na3 97.4(2) . 1_455
Nb7 O38 Na3 97.1(2) . 1_455
Na8 O38 Na3 103.7(2) 1_455 1_455
Nb6 O39 Nb3 119.5(3) . .
Nb6 O39 Na4 118.3(3) . .
Nb3 O39 Na4 114.7(3) . .
Nb6 O39 Na10 97.8(2) . .
Nb3 O39 Na10 97.5(2) . .
Na4 O39 Na10 102.3(2) . .
P1 O40 Na4 125.6(4) . .
Na7 O50 Na6 85.0(2) . .
Na7 O51 Na2 87.8(2) . .
Na2 O52 Na7 86.3(2) . .
Na7 O54 Na6 84.0(3) . .
Na2 O55 Na12 85.2(3) . 2_767
Na2 O56 Na12 84.2(3) . 2_767
Na2 O57 Na12 81.7(3) . 2_767
Na7 O62 Na6 81.2(3) . .
Na9 O63 Na1 95.2(6) . 2_666
Na9 O63 Na5 91.5(6) . .
Na1 O63 Na5 105.9(6) 2_666 .
Na4 O64 Na10 94.8(6) . .
Na4 O64 Na5 91.5(6) . .
Na10 O64 Na5 102.9(6) . .
Na8 O65 Na3 97.0(7) . .
Na8 O65 Na5 91.5(6) . .
Na3 O65 Na5 103.9(7) . .
O72 O67 Na14 129(2) . .
O72 O67 Na13 137(2) . .
Na14 O67 Na13 69.5(4) . .
O67 O72 O75 169(4) . .
Na15 O73 Na15 108.1(6) . 2_677
O75 O74 Na15 96.7(14) 2_677 .
O72 O75 O76 165(3) . .
O72 O75 O74 110(2) . 2_677
O76 O75 O74 78.2(17) . 2_677

loop_
_geom_bond_atom_site_label_1
_geom_bond_atom_site_label_2
_geom_bond_distance
_geom_bond_site_symmetry_2
Na1 O15 2.325(6) .
Na1 O9 2.464(7) 2_676
Na1 O28 2.486(6) 2_676
Na1 O6 2.518(7) 2_676
Na1 O36 2.575(6) 2_676
Na1 O63 2.650(19) 2_666
Na1 Nb9 3.439(4) 2_676
Na1 Nb4 3.442(4) 2_676
Na1 Nb8 3.452(4) 2_676
Na1 Nb2 3.467(4) 2_676
Na1 Na9 3.837(6) 2_666
Na2 O56 2.385(7) .
Na2 O57 2.387(8) .
Na2 O55 2.398(7) .
Na2 O58 2.397(8) .
Na2 O51 2.400(7) .
Na2 O52 2.429(7) .
Na2 Na7 3.325(5) .
Na2 Na12 3.343(5) 2_767
Na3 O26 2.321(7) 2_676
Na3 O7 2.461(6) 1_655
Na3 O4 2.487(7) 1_655
Na3 O14 2.534(7) 1_655
Na3 O38 2.579(6) 1_655
Na3 O65 2.62(2) .
Na3 Nb5 3.444(4) 1_655
Na3 Nb7 3.445(4) 1_655
Na3 Nb2 3.460(4) 1_655
Na3 Nb1 3.481(4) 1_655
Na3 Na8 3.879(5) .
Na4 O40 2.312(7) .
Na4 O39 2.357(7) .
Na4 O64 2.569(19) .
Na4 O8 2.630(7) 1_545
Na4 O22 2.631(7) 1_545
Na4 O35 2.685(7) 1_545
Na4 Nb7 3.399(4) 1_545
Na4 Nb9 3.420(4) 1_545
Na4 P1 3.424(4) .
Na4 Nb3 3.660(4) .
Na4 Nb6 3.723(4) .
Na4 Na6 3.758(5) .
Na5 O27 2.398(7) 1_655
Na5 O18 2.400(7) .
Na5 O35 2.409(7) 1_545
Na5 O71 2.59(4) .
Na5 O70 2.60(4) .
Na5 O69 2.73(4) .
Na5 O64 2.893(19) .
Na5 O63 2.891(19) .
Na5 O65 2.93(2) .
Na5 Na6 3.137(5) .
Na5 Na9 3.902(6) .
Na6 O35 2.400(7) 1_545
Na6 O18 2.412(7) .
Na6 O27 2.426(6) 1_655
Na6 O50 2.494(8) .
Na6 O54 2.562(9) .
Na6 O62 2.684(9) .
Na6 Na7 3.307(5) .
Na6 Na9 3.757(5) .
Na6 Na8 3.794(6) .
Na7 O54 2.378(8) .
Na7 O62 2.385(8) .
Na7 O53 2.396(9) .
Na7 O51 2.395(7) .
Na7 O50 2.400(7) .
Na7 O52 2.434(7) .
Na8 O23 2.337(7) 1_655
Na8 O38 2.350(6) 1_655
Na8 O65 2.56(2) .
Na8 O10 2.596(6) .
Na8 O37 2.641(7) .
Na8 O18 2.679(7) .
Na8 Nb8 3.385(4) .
Na8 Nb3 3.415(4) .
Na8 P2 3.417(4) 1_655
Na8 Nb5 3.630(4) 1_655
Na8 Nb7 3.734(4) 1_655
Na9 O34 2.299(7) 1_545
Na9 O36 2.356(6) 1_545
Na9 O63 2.545(18) .
Na9 O2 2.631(6) 1_655
Na9 O1 2.646(7) 1_655
Na9 O27 2.682(7) 1_655
Na9 Nb6 3.396(4) 1_655
Na9 Nb5 3.423(4) 1_655
Na9 P3 3.425(4) 1_545
Na9 Nb9 3.623(4) 1_545
Na9 Nb8 3.766(4) 1_545
Na10 O17 2.324(6) 2_566
Na10 O3 2.476(7) .
Na10 O11 2.482(7) .
Na10 O5 2.526(7) .
Na10 O39 2.574(6) .
Na10 O64 2.65(2) .
Na10 Nb3 3.448(4) .
Na10 Nb6 3.450(4) .
Na10 Nb1 3.460(4) .
Na10 Nb4 3.463(4) .
Na11 O60 2.358(9) .
Na11 O61 2.362(10) .
Na11 O59 2.382(10) .
Na11 O1 2.410(6) 1_655
Na11 O8 2.426(6) 1_645
Na11 O37 2.427(6) 1_545
Na11 Na12 3.130(5) .
Na11 Na4 3.968(5) 1_655
Na11 Na8 4.023(5) 1_545
Na12 O1 2.396(6) 1_655
Na12 O37 2.418(6) 1_545
Na12 O8 2.443(7) 1_645
Na12 O55 2.538(9) 2_767
Na12 O56 2.596(9) 2_767
Na12 O57 2.709(10) 2_767
Na12 Na2 3.343(5) 2_767
Na12 Na4 3.861(5) 1_655
Na12 Na8 3.886(6) 1_545
Na13 O66 2.27(2) .
Na13 O29 2.538(9) .
Na13 O22 2.591(12) .
Na13 O24 2.633(9) .
Na13 O67 2.683(17) .
Na13 O13 2.770(10) .
Na13 O19 2.817(10) .
Na13 Na14 3.057(13) .
Na13 P4 3.283(9) .
Na13 Nb9 3.456(10) .
Na13 Nb7 3.507(10) .
Na13 Na15 3.935(17) .
Na14 O68 2.21(2) .
Na14 O20 2.550(12) .
Na14 O2 2.643(14) .
Na14 O33 2.651(10) .
Na14 O67 2.679(16) .
Na14 O12 2.797(12) .
Na14 O19 2.871(12) .
Na14 P4 3.320(11) .
Na14 Nb6 3.478(12) .
Na14 Nb5 3.562(11) .
Na14 Na15 3.895(18) 2_677
Na15 O73 2.107(16) .
Na15 O73 2.095(17) 2_677
Na15 O74 2.35(3) .
Na15 O31 2.636(12) .
Na15 O32 2.640(12) 2_677
Na15 Na15 3.401(19) 2_677
Na15 Na14 3.895(18) 2_677
P1 O40 1.516(7) .
P1 O32 1.517(6) .
P1 O21 1.563(6) .
P1 O20 1.566(6) .
P2 O25 1.519(6) .
P2 O23 1.521(6) .
P2 O24 1.561(6) .
P2 O33 1.562(6) .
P2 Na8 3.417(4) 1_455
P3 O31 1.519(6) .
P3 O34 1.525(6) .
P3 O29 1.566(6) .
P3 O30 1.567(6) .
P3 Na9 3.425(4) 1_565
P4 O12 1.522(6) .
P4 O13 1.536(5) .
P4 O19 1.536(6) .
P4 O16 1.545(5) .
Nb1 O17 1.747(5) .
Nb1 O5 1.967(5) .
Nb1 O14 1.983(6) .
Nb1 O4 2.011(6) .
Nb1 O3 2.026(6) .
Nb1 O16 2.467(5) .
Nb1 Na3 3.481(4) 1_455
Nb2 O26 1.746(6) .
Nb2 O14 1.970(5) .
Nb2 O6 1.980(6) .
Nb2 O28 2.017(5) .
Nb2 O7 2.027(5) .
Nb2 O16 2.465(5) .
Nb2 Na3 3.460(4) 1_455
Nb2 Na1 3.467(4) 2_676
Nb3 O18 1.768(6) .
Nb3 O11 1.909(5) .
Nb3 O10 1.953(5) .
Nb3 O39 1.983(5) .
Nb3 O21 2.150(5) .
Nb3 O12 2.403(5) .
Nb4 O15 1.746(5) .
Nb4 O6 1.968(6) .
Nb4 O5 1.979(5) .
Nb4 O11 2.013(6) .
Nb4 O9 2.022(5) .
Nb4 O16 2.472(5) .
Nb4 Na1 3.442(4) 2_676
Nb5 O27 1.770(5) .
Nb5 O4 1.911(5) .
Nb5 O2 1.951(6) .
Nb5 O38 1.975(6) .
Nb5 O33 2.147(5) .
Nb5 O19 2.415(5) .
Nb5 Na9 3.423(4) 1_455
Nb5 Na3 3.444(4) 1_455
Nb5 Na8 3.630(4) 1_455
Nb6 O1 1.772(5) .
Nb6 O3 1.927(5) .
Nb6 O2 1.959(5) .
Nb6 O39 1.974(5) .
Nb6 O20 2.159(5) .
Nb6 O12 2.424(5) .
Nb6 Na9 3.396(4) 1_455
Nb7 O8 1.765(6) .
Nb7 O7 1.932(5) .
Nb7 O22 1.953(5) .
Nb7 O38 1.985(5) .
Nb7 O24 2.157(5) .
Nb7 O19 2.409(6) .
Nb7 Na4 3.399(4) 1_565
Nb7 Na3 3.445(4) 1_455
Nb7 Na8 3.734(4) 1_455
Nb8 O37 1.765(5) .
Nb8 O9 1.931(5) .
Nb8 O10 1.951(5) .
Nb8 O36 1.985(6) .
Nb8 O30 2.155(5) .
Nb8 O13 2.394(5) .
Nb8 Na1 3.452(4) 2_676
Nb8 Na9 3.766(4) 1_565
Nb9 O35 1.764(6) .
Nb9 O28 1.910(5) .
Nb9 O22 1.964(5) .
Nb9 O36 1.974(5) .
Nb9 O29 2.161(5) .
Nb9 O13 2.425(6) .
Nb9 Na4 3.420(4) 1_565
Nb9 Na1 3.439(4) 2_676
Nb9 Na9 3.623(4) 1_565
O1 Na12 2.395(6) 1_455
O1 Na11 2.410(6) 1_455
O1 Na9 2.646(7) 1_455
O2 Na9 2.631(6) 1_455
O4 Na3 2.487(7) 1_455
O6 Na1 2.518(7) 2_676
O7 Na3 2.461(6) 1_455
O8 Na11 2.426(6) 1_465
O8 Na12 2.443(7) 1_465
O8 Na4 2.630(7) 1_565
O9 Na1 2.464(7) 2_676
O14 Na3 2.534(7) 1_455
O17 Na10 2.324(6) 2_566
O22 Na4 2.631(7) 1_565
O23 Na8 2.337(7) 1_455
O26 Na3 2.321(7) 2_676
O27 Na5 2.397(7) 1_455
O27 Na6 2.426(6) 1_455
O27 Na9 2.682(7) 1_455
O28 Na1 2.486(6) 2_676
O32 Na15 2.640(12) 2_677
O34 Na9 2.299(7) 1_565
O35 Na6 2.400(7) 1_565
O35 Na5 2.409(7) 1_565
O35 Na4 2.685(7) 1_565
O36 Na9 2.356(6) 1_565
O36 Na1 2.575(6) 2_676
O37 Na12 2.418(6) 1_565
O37 Na11 2.427(6) 1_565
O38 Na8 2.350(6) 1_455
O38 Na3 2.579(6) 1_455
O55 Na12 2.538(9) 2_767
O56 Na12 2.596(9) 2_767
O57 Na12 2.709(9) 2_767
O63 Na1 2.650(19) 2_666
O67 O72 1.03(3) .
O72 O75 1.37(4) .
O73 Na15 2.095(17) 2_677
O74 O75 1.75(4) 2_677
O75 O76 1.68(4) .
O75 O74 1.75(4) 2_677
